data_4103627
loop_
_publ_author_name
'Jonathan Jeck'
'Iulia Bejan'
'Andrew J. P. White'
'Dominik Nied'
'Frank Breher'
'David Scheschkewitz'

_publ_section_title
;
 Transfer of a Disilenyl Moiety to Aromatic Substrates and Lateral
 Functional Group Transformation in Aryl Disilenes
;
_journal_name_full 'Journal of the American Chemical Society'
_journal_page_first 17306
_journal_page_last 17315
_journal_paper_doi 10.1021/ja107547s
_journal_volume 132
_journal_year 2010
_chemical_formula_moiety 'C96 H142 Si4, 3.5(C6 H6)'
_chemical_formula_sum 'C117 H163 Si4'
_chemical_formula_weight 1681.83
_chemical_name_common meta-Phenylene-tetrasiladiene
_chemical_name_systematic
; 
 1,3-Bis[1',2',2'-Tris(2'',4'',6''-triisopropylphenyl)disilenyl]benzene 
;
_space_group_IT_number 2
_symmetry_cell_setting triclinic
_symmetry_space_group_name_Hall '-P 1'
_symmetry_space_group_name_H-M 'P -1'
_atom_sites_solution_hydrogens geom
_atom_sites_solution_primary direct
_atom_sites_solution_secondary difmap
_audit_creation_method SHELXL-97
_cell_angle_alpha 68.187(2)
_cell_angle_beta 81.340(2)
_cell_angle_gamma 82.160(2)
_cell_formula_units_Z 2
_cell_length_a 10.2487(7)
_cell_length_b 21.6060(15)
_cell_length_c 26.9115(19)
_cell_measurement_reflns_used 5423
_cell_measurement_temperature 173(2)
_cell_measurement_theta_max 26.40
_cell_measurement_theta_min 2.22
_cell_volume 5448.3(7)
_computing_cell_refinement 'Bruker SMART'
_computing_data_collection 'Bruker SMART'
_computing_data_reduction 'Bruker SAINT'
_computing_molecular_graphics ORTEP3
_computing_publication_material POV-RAY
_computing_structure_refinement 'Bruker SHELXTL'
_computing_structure_solution 'Bruker SHELXTL'
_diffrn_ambient_temperature 173(2)
_diffrn_measured_fraction_theta_full 0.995
_diffrn_measured_fraction_theta_max 0.995
_diffrn_measurement_device_type 'CCD area detector'
_diffrn_measurement_method 'phi and omega scans'
_diffrn_radiation_monochromator graphite
_diffrn_radiation_source 'fine-focus sealed tube'
_diffrn_radiation_type MoK\a
_diffrn_radiation_wavelength 0.71073
_diffrn_reflns_av_R_equivalents 0.0510
_diffrn_reflns_av_sigmaI/netI 0.0664
_diffrn_reflns_limit_h_max 12
_diffrn_reflns_limit_h_min -12
_diffrn_reflns_limit_k_max 25
_diffrn_reflns_limit_k_min -25
_diffrn_reflns_limit_l_max 31
_diffrn_reflns_limit_l_min -32
_diffrn_reflns_number 43080
_diffrn_reflns_theta_full 25.03
_diffrn_reflns_theta_max 25.03
_diffrn_reflns_theta_min 1.90
_exptl_absorpt_coefficient_mu 0.099
_exptl_absorpt_correction_T_max 0.99
_exptl_absorpt_correction_T_min 0.8583637
_exptl_absorpt_correction_type multi-scan
_exptl_absorpt_process_details SADABS
_exptl_crystal_colour yellow
_exptl_crystal_density_diffrn 1.025
_exptl_crystal_density_method 'not measured'
_exptl_crystal_description plate
_exptl_crystal_F_000 1842
_exptl_crystal_size_max 0.43
_exptl_crystal_size_mid 0.34
_exptl_crystal_size_min 0.15
_refine_diff_density_max 0.425
_refine_diff_density_min -0.211
_refine_diff_density_rms 0.045
_refine_ls_extinction_method none
_refine_ls_goodness_of_fit_ref 1.107
_refine_ls_hydrogen_treatment constr
_refine_ls_matrix_type full
_refine_ls_number_parameters 1326
_refine_ls_number_reflns 19141
_refine_ls_number_restraints 60
_refine_ls_restrained_S_all 1.105
_refine_ls_R_factor_all 0.0824
_refine_ls_R_factor_gt 0.0656
_refine_ls_shift/su_max 0.002
_refine_ls_shift/su_mean 0.000
_refine_ls_structure_factor_coef Fsqd
_refine_ls_weighting_details 'calc w=1/[\s^2^(Fo^2^)+(0.0565P)^2^+1.7060P] where P=(Fo^2^+2Fc^2^)/3'
_refine_ls_weighting_scheme calc
_refine_ls_wR_factor_gt 0.1484
_refine_ls_wR_factor_ref 0.1585
_reflns_number_gt 15398
_reflns_number_total 19141
_reflns_threshold_expression >2sigma(I)
_cod_data_source_file ja107547s_si_008_4.cif
_cod_data_source_block m-7
_cod_original_sg_symbol_H-M 'P -1 '
_cod_database_code 4103627

loop_
_symmetry_equiv_pos_as_xyz
'x, y, z'
'-x, -y, -z'

loop_
_atom_site_label
_atom_site_type_symbol
_atom_site_fract_x
_atom_site_fract_y
_atom_site_fract_z
_atom_site_U_iso_or_equiv
_atom_site_adp_type
_atom_site_occupancy
_atom_site_symmetry_multiplicity
_atom_site_calc_flag
_atom_site_refinement_flags
_atom_site_disorder_assembly
_atom_site_disorder_group
Si1 Si 0.78570(6) 0.22985(3) 0.24020(2) 0.02897(15) Uani 1 1 d . . .
Si2 Si 0.63586(6) 0.28692(3) 0.27715(2) 0.02736(15) Uani 1 1 d . . .
Si3 Si 0.81754(7) -0.01619(3) 0.20809(2) 0.02981(15) Uani 1 1 d . . .
Si4 Si 0.95864(7) -0.10511(3) 0.22762(2) 0.03025(16) Uani 1 1 d . . .
C1 C 0.8662(2) 0.25967(11) 0.16856(8) 0.0298(5) Uani 1 1 d . . .
C2 C 0.7929(2) 0.27977(11) 0.12386(9) 0.0340(5) Uani 1 1 d . . .
C3 C 0.8580(3) 0.30696(12) 0.07202(9) 0.0404(6) Uani 1 1 d . . .
H3A H 0.8079 0.3210 0.0421 0.049 Uiso 1 1 calc R . .
C4 C 0.9920(3) 0.31416(12) 0.06262(9) 0.0408(6) Uani 1 1 d . . .
C5 C 1.0642(3) 0.29165(12) 0.10687(10) 0.0399(6) Uani 1 1 d . . .
H5A H 1.1572 0.2948 0.1011 0.048 Uiso 1 1 calc R . .
C6 C 1.0046(2) 0.26485(11) 0.15899(9) 0.0333(5) Uani 1 1 d . . .
C7 C 0.6450(3) 0.27394(13) 0.13074(10) 0.0400(6) Uani 1 1 d . . .
H7A H 0.6220 0.2419 0.1681 0.048 Uiso 1 1 calc R . .
C8 C 0.6026(3) 0.24562(17) 0.09178(12) 0.0623(8) Uani 1 1 d . . .
H8A H 0.6543 0.2029 0.0951 0.093 Uiso 1 1 calc R . .
H8B H 0.6182 0.2773 0.0548 0.093 Uiso 1 1 calc R . .
H8C H 0.5082 0.2386 0.1005 0.093 Uiso 1 1 calc R . .
C9 C 0.5673(3) 0.34092(14) 0.12633(11) 0.0511(7) Uani 1 1 d . . .
H9A H 0.5881 0.3553 0.1545 0.077 Uiso 1 1 calc R . .
H9B H 0.4722 0.3360 0.1307 0.077 Uiso 1 1 calc R . .
H9C H 0.5918 0.3745 0.0909 0.077 Uiso 1 1 calc R . .
C10 C 1.0595(3) 0.34669(16) 0.00598(11) 0.0577(8) Uani 1 1 d . . .
H10A H 0.9922 0.3547 -0.0196 0.069 Uiso 1 1 calc R . .
C11 C 1.1743(4) 0.3031(2) -0.00886(14) 0.0980(15) Uani 1 1 d . . .
H11A H 1.2122 0.3261 -0.0459 0.147 Uiso 1 1 calc R . .
H11B H 1.1433 0.2608 -0.0060 0.147 Uiso 1 1 calc R . .
H11C H 1.2420 0.2940 0.0157 0.147 Uiso 1 1 calc R . .
C12 C 1.1021(5) 0.41351(18) -0.00144(14) 0.0978(14) Uani 1 1 d . . .
H12A H 1.1380 0.4353 -0.0390 0.147 Uiso 1 1 calc R . .
H12B H 1.1705 0.4074 0.0222 0.147 Uiso 1 1 calc R . .
H12C H 1.0258 0.4415 0.0076 0.147 Uiso 1 1 calc R . .
C13 C 1.0906(3) 0.23772(13) 0.20529(10) 0.0439(6) Uani 1 1 d . . .
H13A H 1.0349 0.2415 0.2381 0.053 Uiso 1 1 calc R . .
C14 C 1.1332(3) 0.16403(15) 0.21671(15) 0.0728(10) Uani 1 1 d . . .
H14A H 1.0546 0.1395 0.2239 0.109 Uiso 1 1 calc R . .
H14B H 1.1830 0.1462 0.2482 0.109 Uiso 1 1 calc R . .
H14C H 1.1894 0.1588 0.1854 0.109 Uiso 1 1 calc R . .
C15 C 1.2127(3) 0.27540(17) 0.19648(13) 0.0660(9) Uani 1 1 d . . .
H15A H 1.2503 0.2626 0.2307 0.099 Uiso 1 1 calc R . .
H15B H 1.1873 0.3237 0.1830 0.099 Uiso 1 1 calc R . .
H15C H 1.2787 0.2641 0.1701 0.099 Uiso 1 1 calc R . .
C16 C 0.6107(2) 0.38124(11) 0.26083(8) 0.0289(5) Uani 1 1 d . A .
C17 C 0.4908(2) 0.40774(12) 0.28194(9) 0.0351(5) Uani 1 1 d . . .
C18 C 0.4708(3) 0.47582(13) 0.27243(11) 0.0485(7) Uani 1 1 d . A .
H18A H 0.3903 0.4926 0.2874 0.058 Uiso 1 1 calc R . .
C19 C 0.5624(3) 0.52014(13) 0.24225(12) 0.0528(7) Uani 1 1 d . . .
C20 C 0.6795(3) 0.49388(13) 0.22154(11) 0.0477(7) Uani 1 1 d . A .
H20A H 0.7449 0.5233 0.2010 0.057 Uiso 1 1 calc R . .
C21 C 0.7050(2) 0.42612(11) 0.22964(9) 0.0337(5) Uani 1 1 d . . .
C22 C 0.3782(3) 0.36559(13) 0.31390(10) 0.0412(6) Uani 1 1 d . . .
H22A H 0.4055 0.3188 0.3154 0.049 Uiso 1 1 calc R . .
C23 C 0.2518(3) 0.38874(16) 0.28622(14) 0.0674(9) Uani 1 1 d . . .
H23A H 0.1829 0.3590 0.3068 0.101 Uiso 1 1 calc R . .
H23B H 0.2694 0.3876 0.2497 0.101 Uiso 1 1 calc R . .
H23C H 0.2217 0.4345 0.2843 0.101 Uiso 1 1 calc R . .
C24 C 0.3539(4) 0.36344(18) 0.37156(12) 0.0718(10) Uani 1 1 d . . .
H24A H 0.4348 0.3451 0.3892 0.108 Uiso 1 1 calc R . .
H24B H 0.2821 0.3350 0.3910 0.108 Uiso 1 1 calc R . .
H24C H 0.3289 0.4088 0.3717 0.108 Uiso 1 1 calc R . .
C25 C 0.5258(8) 0.5957(4) 0.2294(3) 0.0483(16) Uani 0.741(18) 1 d P A 1
H25A H 0.4289 0.6030 0.2402 0.058 Uiso 0.741(18) 1 calc PR A 1
C25A C 0.574(3) 0.5923(13) 0.2432(13) 0.076(7) Uani 0.259(18) 1 d P A 2
H25B H 0.6707 0.5867 0.2471 0.091 Uiso 0.259(18) 1 calc PR A 2
C26 C 0.5556(9) 0.6382(4) 0.1701(4) 0.093(3) Uani 0.741(18) 1 d P A 1
H26A H 0.5269 0.6852 0.1645 0.140 Uiso 0.741(18) 1 calc PR A 1
H26B H 0.5080 0.6231 0.1483 0.140 Uiso 0.741(18) 1 calc PR A 1
H26C H 0.6511 0.6335 0.1594 0.140 Uiso 0.741(18) 1 calc PR A 1
C26A C 0.579(5) 0.6342(13) 0.1963(13) 0.25(3) Uani 0.259(18) 1 d P A 2
H26D H 0.6050 0.6764 0.1962 0.382 Uiso 0.259(18) 1 calc PR A 2
H26E H 0.4923 0.6419 0.1831 0.382 Uiso 0.259(18) 1 calc PR A 2
H26F H 0.6451 0.6174 0.1729 0.382 Uiso 0.259(18) 1 calc PR A 2
C27 C 0.6012(14) 0.6170(4) 0.2631(5) 0.116(5) Uani 0.741(18) 1 d P A 1
H27A H 0.5638 0.6612 0.2632 0.174 Uiso 0.741(18) 1 calc PR A 1
H27B H 0.6945 0.6191 0.2482 0.174 Uiso 0.741(18) 1 calc PR A 1
H27C H 0.5945 0.5845 0.3001 0.174 Uiso 0.741(18) 1 calc PR A 1
C27A C 0.526(2) 0.6012(11) 0.2936(11) 0.091(7) Uani 0.259(18) 1 d P A 2
H27D H 0.5195 0.6489 0.2882 0.136 Uiso 0.259(18) 1 calc PR A 2
H27E H 0.5878 0.5765 0.3203 0.136 Uiso 0.259(18) 1 calc PR A 2
H27F H 0.4385 0.5843 0.3065 0.136 Uiso 0.259(18) 1 calc PR A 2
C28 C 0.8364(3) 0.40424(12) 0.20449(11) 0.0438(6) Uani 1 1 d . A .
H28A H 0.8370 0.3554 0.2116 0.053 Uiso 1 1 calc R . .
C29 C 0.8568(3) 0.44002(15) 0.14357(11) 0.0578(8) Uani 1 1 d . . .
H29A H 0.7798 0.4363 0.1276 0.087 Uiso 1 1 calc R A .
H29B H 0.9366 0.4194 0.1287 0.087 Uiso 1 1 calc R . .
H29C H 0.8673 0.4874 0.1353 0.087 Uiso 1 1 calc R . .
C30 C 0.9510(3) 0.41311(19) 0.23060(14) 0.0756(10) Uani 1 1 d . . .
H30A H 0.9380 0.3887 0.2695 0.113 Uiso 1 1 calc R A .
H30B H 0.9545 0.4608 0.2236 0.113 Uiso 1 1 calc R . .
H30C H 1.0344 0.3956 0.2155 0.113 Uiso 1 1 calc R . .
C31 C 0.5977(2) 0.23486(11) 0.35129(8) 0.0278(5) Uani 1 1 d . B .
C32 C 0.6775(2) 0.23785(12) 0.38850(9) 0.0347(5) Uani 1 1 d . . .
C33 C 0.6582(3) 0.19452(14) 0.44204(10) 0.0465(7) Uani 1 1 d . B .
H33A H 0.7119 0.1965 0.4672 0.056 Uiso 1 1 calc R . .
C34 C 0.5638(3) 0.14886(14) 0.45974(10) 0.0497(7) Uani 1 1 d . . .
C35 C 0.4852(3) 0.14747(13) 0.42312(10) 0.0444(6) Uani 1 1 d . B .
H35A H 0.4190 0.1168 0.4350 0.053 Uiso 1 1 calc R . .
C36 C 0.4990(2) 0.18935(11) 0.36924(9) 0.0329(5) Uani 1 1 d . . .
C37 C 0.7854(3) 0.28563(13) 0.37182(10) 0.0421(6) Uani 1 1 d . . .
H37A H 0.7832 0.3119 0.3325 0.050 Uiso 1 1 calc R . .
C38 C 0.9220(3) 0.24863(17) 0.37878(14) 0.0675(9) Uani 1 1 d . . .
H38A H 0.9385 0.2202 0.3570 0.101 Uiso 1 1 calc R . .
H38B H 0.9270 0.2208 0.4168 0.101 Uiso 1 1 calc R . .
H38C H 0.9888 0.2810 0.3671 0.101 Uiso 1 1 calc R . .
C39 C 0.7615(4) 0.33571(19) 0.40047(16) 0.0801(11) Uani 1 1 d . . .
H39A H 0.8319 0.3663 0.3874 0.120 Uiso 1 1 calc R . .
H39B H 0.7617 0.3117 0.4393 0.120 Uiso 1 1 calc R . .
H39C H 0.6756 0.3614 0.3931 0.120 Uiso 1 1 calc R . .
C40 C 0.5384(13) 0.0960(6) 0.5155(4) 0.046(2) Uani 0.61(3) 1 d P B 1
H40A H 0.4580 0.0730 0.5182 0.056 Uiso 0.61(3) 1 calc PR B 1
C40A C 0.576(3) 0.1066(11) 0.5221(7) 0.063(4) Uani 0.39(3) 1 d P B 2
H40B H 0.6408 0.1272 0.5342 0.076 Uiso 0.39(3) 1 calc PR B 2
C41 C 0.6575(19) 0.0458(9) 0.5303(8) 0.131(8) Uani 0.61(3) 1 d P B 1
H41A H 0.6785 0.0231 0.5043 0.197 Uiso 0.61(3) 1 calc PR B 1
H41B H 0.6377 0.0127 0.5664 0.197 Uiso 0.61(3) 1 calc PR B 1
H41C H 0.7336 0.0691 0.5299 0.197 Uiso 0.61(3) 1 calc PR B 1
C41A C 0.641(3) 0.0399(10) 0.5196(10) 0.092(7) Uani 0.39(3) 1 d P B 2
H41D H 0.6494 0.0077 0.5562 0.137 Uiso 0.39(3) 1 calc PR B 2
H41E H 0.7298 0.0464 0.4996 0.137 Uiso 0.39(3) 1 calc PR B 2
H41F H 0.5873 0.0227 0.5014 0.137 Uiso 0.39(3) 1 calc PR B 2
C42 C 0.5229(19) 0.1292(7) 0.5590(4) 0.098(4) Uani 0.61(3) 1 d P B 1
H42A H 0.4962 0.0963 0.5944 0.147 Uiso 0.61(3) 1 calc PR B 1
H42B H 0.4552 0.1672 0.5501 0.147 Uiso 0.61(3) 1 calc PR B 1
H42C H 0.6076 0.1450 0.5596 0.147 Uiso 0.61(3) 1 calc PR B 1
C42A C 0.455(3) 0.1127(14) 0.5509(8) 0.126(12) Uani 0.39(3) 1 d P B 2
H42D H 0.4564 0.0817 0.5883 0.189 Uiso 0.39(3) 1 calc PR B 2
H42E H 0.3852 0.1021 0.5347 0.189 Uiso 0.39(3) 1 calc PR B 2
H42F H 0.4359 0.1587 0.5503 0.189 Uiso 0.39(3) 1 calc PR B 2
C43 C 0.4053(2) 0.18432(12) 0.33226(10) 0.0382(6) Uani 1 1 d . B .
H43A H 0.4212 0.2213 0.2967 0.046 Uiso 1 1 calc R . .
C44 C 0.4305(3) 0.11868(15) 0.32215(12) 0.0542(7) Uani 1 1 d . . .
H44A H 0.5195 0.1159 0.3034 0.081 Uiso 1 1 calc R B .
H44B H 0.3646 0.1168 0.3000 0.081 Uiso 1 1 calc R . .
H44C H 0.4236 0.0811 0.3566 0.081 Uiso 1 1 calc R . .
C45 C 0.2601(3) 0.19413(16) 0.35363(12) 0.0561(8) Uani 1 1 d . . .
H45A H 0.2032 0.1961 0.3268 0.084 Uiso 1 1 calc R B .
H45B H 0.2449 0.2360 0.3608 0.084 Uiso 1 1 calc R . .
H45C H 0.2393 0.1566 0.3871 0.084 Uiso 1 1 calc R . .
C46 C 0.7698(2) 0.03758(11) 0.13897(8) 0.0307(5) Uani 1 1 d . . .
C47 C 0.6356(2) 0.04413(11) 0.12988(9) 0.0328(5) Uani 1 1 d . . .
C48 C 0.5994(3) 0.07752(13) 0.07813(9) 0.0396(6) Uani 1 1 d . . .
H48A H 0.5088 0.0817 0.0725 0.048 Uiso 1 1 calc R . .
C49 C 0.6912(3) 0.10486(13) 0.03463(9) 0.0428(6) Uani 1 1 d . . .
C50 C 0.8213(3) 0.10019(13) 0.04402(10) 0.0426(6) Uani 1 1 d . . .
H50A H 0.8849 0.1198 0.0146 0.051 Uiso 1 1 calc R . .
C51 C 0.8635(3) 0.06749(12) 0.09551(9) 0.0352(5) Uani 1 1 d . . .
C52 C 0.5280(2) 0.01799(14) 0.17602(10) 0.0411(6) Uani 1 1 d . . .
H52A H 0.5699 -0.0201 0.2051 0.049 Uiso 1 1 calc R . .
C53 C 0.4138(3) -0.00785(17) 0.16107(13) 0.0656(9) Uani 1 1 d . . .
H53A H 0.4494 -0.0386 0.1422 0.098 Uiso 1 1 calc R . .
H53B H 0.3609 0.0299 0.1375 0.098 Uiso 1 1 calc R . .
H53C H 0.3579 -0.0315 0.1939 0.098 Uiso 1 1 calc R . .
C54 C 0.4735(3) 0.07194(18) 0.19916(13) 0.0658(9) Uani 1 1 d . . .
H54A H 0.5462 0.0873 0.2102 0.099 Uiso 1 1 calc R . .
H54B H 0.4089 0.0536 0.2305 0.099 Uiso 1 1 calc R . .
H54C H 0.4302 0.1097 0.1717 0.099 Uiso 1 1 calc R . .
C55 C 0.6486(3) 0.13783(16) -0.02198(11) 0.0583(8) Uani 1 1 d . . .
H55A H 0.7273 0.1565 -0.0474 0.070 Uiso 1 1 calc R . .
C56 C 0.5989(5) 0.0859(2) -0.03934(13) 0.0894(13) Uani 1 1 d . . .
H56A H 0.5789 0.1069 -0.0768 0.134 Uiso 1 1 calc R . .
H56B H 0.5185 0.0691 -0.0161 0.134 Uiso 1 1 calc R . .
H56C H 0.6674 0.0487 -0.0362 0.134 Uiso 1 1 calc R . .
C57 C 0.5399(4) 0.19427(18) -0.02627(13) 0.0846(12) Uani 1 1 d . . .
H57A H 0.5695 0.2275 -0.0146 0.127 Uiso 1 1 calc R . .
H57B H 0.4600 0.1762 -0.0032 0.127 Uiso 1 1 calc R . .
H57C H 0.5200 0.2155 -0.0637 0.127 Uiso 1 1 calc R . .
C58 C 1.0080(3) 0.06497(13) 0.10276(10) 0.0425(6) Uani 1 1 d . . .
H58A H 1.0144 0.0497 0.1423 0.051 Uiso 1 1 calc R . .
C59 C 1.0931(3) 0.01422(16) 0.08227(12) 0.0571(8) Uani 1 1 d . . .
H59A H 1.0650 -0.0306 0.1032 0.086 Uiso 1 1 calc R . .
H59B H 1.1862 0.0152 0.0862 0.086 Uiso 1 1 calc R . .
H59C H 1.0829 0.0254 0.0442 0.086 Uiso 1 1 calc R . .
C60 C 1.0618(3) 0.13386(16) 0.07682(14) 0.0680(9) Uani 1 1 d . . .
H60A H 1.0055 0.1657 0.0905 0.102 Uiso 1 1 calc R . .
H60B H 1.0621 0.1492 0.0377 0.102 Uiso 1 1 calc R . .
H60C H 1.1524 0.1307 0.0857 0.102 Uiso 1 1 calc R . .
C61 C 0.9998(2) -0.16833(11) 0.19258(9) 0.0327(5) Uani 1 1 d . C .
C62 C 1.1136(3) -0.21379(12) 0.20605(10) 0.0403(6) Uani 1 1 d . . .
C63 C 1.1398(3) -0.26590(14) 0.18656(13) 0.0559(8) Uani 1 1 d . C .
H63A H 1.2153 -0.2966 0.1966 0.067 Uiso 1 1 calc R . .
C64 C 1.0600(3) -0.27463(15) 0.15309(14) 0.0609(9) Uani 1 1 d . . .
C65 C 0.9526(3) -0.22827(14) 0.13795(12) 0.0526(7) Uani 1 1 d . C .
H65A H 0.8988 -0.2327 0.1138 0.063 Uiso 1 1 calc R . .
C66 C 0.9203(3) -0.17550(12) 0.15659(10) 0.0395(6) Uani 1 1 d . . .
C67 C 1.2136(3) -0.20708(13) 0.23954(11) 0.0455(6) Uani 1 1 d . . .
H67A H 1.1817 -0.1670 0.2495 0.055 Uiso 1 1 calc R . .
C68 C 1.3484(3) -0.19402(18) 0.20667(15) 0.0682(9) Uani 1 1 d . . .
H68A H 1.3385 -0.1549 0.1736 0.102 Uiso 1 1 calc R . .
H68B H 1.3844 -0.2332 0.1973 0.102 Uiso 1 1 calc R . .
H68C H 1.4090 -0.1856 0.2279 0.102 Uiso 1 1 calc R . .
C69 C 1.2244(4) -0.26726(16) 0.29193(14) 0.0741(10) Uani 1 1 d . . .
H69A H 1.1375 -0.2725 0.3133 0.111 Uiso 1 1 calc R . .
H69B H 1.2883 -0.2601 0.3125 0.111 Uiso 1 1 calc R . .
H69C H 1.2542 -0.3077 0.2836 0.111 Uiso 1 1 calc R . .
C70 C 1.071(2) -0.3220(11) 0.1220(10) 0.063(4) Uani 0.391(16) 1 d P C 1
H70A H 1.0026 -0.3134 0.0969 0.075 Uiso 0.391(16) 1 calc PR C 1
C70A C 1.1030(14) -0.3378(6) 0.1377(5) 0.056(2) Uani 0.609(16) 1 d P C 2
H70B H 1.1645 -0.3669 0.1643 0.068 Uiso 0.609(16) 1 calc PR C 2
C71 C 1.209(3) -0.3250(17) 0.0985(15) 0.25(2) Uani 0.391(16) 1 d P C 1
H71A H 1.2318 -0.2799 0.0750 0.371 Uiso 0.391(16) 1 calc PR C 1
H71B H 1.2215 -0.3542 0.0775 0.371 Uiso 0.391(16) 1 calc PR C 1
H71C H 1.2676 -0.3427 0.1274 0.371 Uiso 0.391(16) 1 calc PR C 1
C71A C 1.1834(13) -0.3190(5) 0.0843(4) 0.069(2) Uani 0.609(16) 1 d P C 2
H71D H 1.2080 -0.3587 0.0745 0.104 Uiso 0.609(16) 1 calc PR C 2
H71E H 1.2638 -0.3003 0.0861 0.104 Uiso 0.609(16) 1 calc PR C 2
H71F H 1.1315 -0.2854 0.0572 0.104 Uiso 0.609(16) 1 calc PR C 2
C72 C 1.073(2) -0.3970(7) 0.1733(8) 0.102(7) Uani 0.391(16) 1 d P C 1
H72A H 1.0774 -0.4329 0.1589 0.153 Uiso 0.391(16) 1 calc PR C 1
H72B H 0.9930 -0.3985 0.1983 0.153 Uiso 0.391(16) 1 calc PR C 1
H72C H 1.1514 -0.4032 0.1922 0.153 Uiso 0.391(16) 1 calc PR C 1
C72A C 0.9931(10) -0.3758(4) 0.1452(3) 0.068(3) Uani 0.609(16) 1 d P C 2
H72D H 1.0227 -0.4148 0.1349 0.102 Uiso 0.609(16) 1 calc PR C 2
H72E H 0.9248 -0.3478 0.1228 0.102 Uiso 0.609(16) 1 calc PR C 2
H72F H 0.9564 -0.3908 0.1831 0.102 Uiso 0.609(16) 1 calc PR C 2
C73 C 0.7998(3) -0.12899(14) 0.13739(10) 0.0487(7) Uani 1 1 d . C .
H73A H 0.7914 -0.0937 0.1536 0.058 Uiso 1 1 calc R . .
C74 C 0.8120(4) -0.09363(17) 0.07626(12) 0.0707(10) Uani 1 1 d . . .
H74A H 0.8937 -0.0709 0.0643 0.106 Uiso 1 1 calc R C .
H74B H 0.7356 -0.0607 0.0662 0.106 Uiso 1 1 calc R . .
H74C H 0.8144 -0.1267 0.0591 0.106 Uiso 1 1 calc R . .
C75 C 0.6741(3) -0.1650(2) 0.15665(14) 0.0812(11) Uani 1 1 d . . .
H75A H 0.6673 -0.1874 0.1959 0.122 Uiso 1 1 calc R C .
H75B H 0.6768 -0.1984 0.1398 0.122 Uiso 1 1 calc R . .
H75C H 0.5970 -0.1326 0.1467 0.122 Uiso 1 1 calc R . .
C76 C 0.9649(2) -0.14513(11) 0.30319(8) 0.0291(5) Uani 1 1 d . . .
C77 C 1.0543(2) -0.12802(11) 0.33024(9) 0.0326(5) Uani 1 1 d . . .
C78 C 1.0504(3) -0.15837(13) 0.38573(9) 0.0412(6) Uani 1 1 d . . .
H78A H 1.1101 -0.1463 0.4037 0.049 Uiso 1 1 calc R . .
C79 C 0.9631(3) -0.20536(14) 0.41586(10) 0.0473(7) Uani 1 1 d . . .
C80 C 0.8767(3) -0.22232(13) 0.38905(10) 0.0434(6) Uani 1 1 d . . .
H80A H 0.8164 -0.2548 0.4092 0.052 Uiso 1 1 calc R . .
C81 C 0.8755(2) -0.19346(12) 0.33371(9) 0.0336(5) Uani 1 1 d . . .
C82 C 1.1571(2) -0.07796(12) 0.30148(10) 0.0382(6) Uani 1 1 d . . .
H82A H 1.1546 -0.0652 0.2619 0.046 Uiso 1 1 calc R . .
C83 C 1.2974(3) -0.10791(15) 0.31396(12) 0.0514(7) Uani 1 1 d . . .
H83A H 1.3609 -0.0757 0.2918 0.077 Uiso 1 1 calc R . .
H83B H 1.3166 -0.1491 0.3059 0.077 Uiso 1 1 calc R . .
H83C H 1.3048 -0.1181 0.3521 0.077 Uiso 1 1 calc R . .
C84 C 1.1279(3) -0.01419(14) 0.31422(13) 0.0551(7) Uani 1 1 d . . .
H84A H 1.0421 0.0080 0.3024 0.083 Uiso 1 1 calc R . .
H84B H 1.1976 0.0158 0.2954 0.083 Uiso 1 1 calc R . .
H84C H 1.1252 -0.0253 0.3531 0.083 Uiso 1 1 calc R . .
C85 C 0.9622(4) -0.23785(18) 0.47669(11) 0.0717(11) Uani 1 1 d . . .
H85A H 1.0352 -0.2206 0.4873 0.086 Uiso 1 1 calc R . .
C86 C 0.9876(5) -0.3128(2) 0.49493(15) 0.1133(17) Uani 1 1 d . . .
H86A H 1.0744 -0.3247 0.4783 0.170 Uiso 1 1 calc R . .
H86B H 0.9186 -0.3310 0.4842 0.170 Uiso 1 1 calc R . .
H86C H 0.9862 -0.3316 0.5342 0.170 Uiso 1 1 calc R . .
C87 C 0.8323(4) -0.2183(2) 0.50526(12) 0.0964(14) Uani 1 1 d . . .
H87A H 0.8370 -0.2367 0.5442 0.145 Uiso 1 1 calc R . .
H87B H 0.7593 -0.2364 0.4968 0.145 Uiso 1 1 calc R . .
H87C H 0.8172 -0.1695 0.4931 0.145 Uiso 1 1 calc R . .
C88 C 0.7776(3) -0.21552(13) 0.30768(10) 0.0403(6) Uani 1 1 d . . .
H88A H 0.7907 -0.1895 0.2681 0.048 Uiso 1 1 calc R . .
C89 C 0.8050(4) -0.28890(16) 0.31499(16) 0.0827(12) Uani 1 1 d . . .
H89A H 0.7450 -0.3004 0.2953 0.124 Uiso 1 1 calc R . .
H89B H 0.7908 -0.3162 0.3533 0.124 Uiso 1 1 calc R . .
H89C H 0.8969 -0.2975 0.3011 0.124 Uiso 1 1 calc R . .
C90 C 0.6351(3) -0.1987(2) 0.32713(13) 0.0702(10) Uani 1 1 d . . .
H90A H 0.5752 -0.2112 0.3079 0.105 Uiso 1 1 calc R . .
H90B H 0.6200 -0.1506 0.3201 0.105 Uiso 1 1 calc R . .
H90C H 0.6182 -0.2236 0.3659 0.105 Uiso 1 1 calc R . .
C91 C 0.7855(2) 0.13668(11) 0.27001(8) 0.0272(5) Uani 1 1 d . . .
C92 C 0.7979(2) 0.09961(11) 0.23610(8) 0.0284(5) Uani 1 1 d . . .
H92A H 0.8086 0.1227 0.1982 0.034 Uiso 1 1 calc R . .
C93 C 0.7953(2) 0.03002(11) 0.25574(8) 0.0278(5) Uani 1 1 d . . .
C94 C 0.7750(2) -0.00288(11) 0.31189(9) 0.0322(5) Uani 1 1 d . . .
H94A H 0.7678 -0.0498 0.3265 0.039 Uiso 1 1 calc R . .
C95 C 0.7655(2) 0.03268(11) 0.34586(9) 0.0342(5) Uani 1 1 d . . .
H95A H 0.7540 0.0097 0.3837 0.041 Uiso 1 1 calc R . .
C96 C 0.7723(2) 0.10116(11) 0.32566(9) 0.0321(5) Uani 1 1 d . . .
H96A H 0.7679 0.1244 0.3498 0.039 Uiso 1 1 calc R . .
C97 C 1.0003(4) 0.03542(17) 0.44573(12) 0.0670(9) Uani 1 1 d . . .
H97A H 1.0002 0.0601 0.4082 0.080 Uiso 1 1 calc R . .
C98 C 1.0297(3) 0.06544(16) 0.47903(13) 0.0653(9) Uani 1 1 d . . .
H98A H 1.0507 0.1107 0.4645 0.078 Uiso 1 1 calc R . .
C99 C 1.0290(4) 0.02997(17) 0.53368(13) 0.0663(9) Uani 1 1 d . . .
H99A H 1.0487 0.0508 0.5568 0.080 Uiso 1 1 calc R . .
C100 C 0.4143(5) 0.5007(2) 0.12934(16) 0.0899(12) Uani 1 1 d . . .
H10B H 0.4469 0.4885 0.1632 0.108 Uiso 1 1 calc R . .
C101 C 0.2945(5) 0.48174(19) 0.12610(16) 0.0900(13) Uani 1 1 d . . .
H10C H 0.2438 0.4564 0.1580 0.108 Uiso 1 1 calc R . .
C102 C 0.2478(4) 0.49865(18) 0.07820(15) 0.0789(10) Uani 1 1 d . . .
H10D H 0.1644 0.4853 0.0766 0.095 Uiso 1 1 calc R . .
C103 C 0.3188(4) 0.53444(19) 0.03234(15) 0.0769(10) Uani 1 1 d . . .
H10E H 0.2860 0.5457 -0.0014 0.092 Uiso 1 1 calc R . .
C104 C 0.4373(5) 0.55436(19) 0.03461(15) 0.0810(11) Uani 1 1 d . . .
H10F H 0.4865 0.5802 0.0024 0.097 Uiso 1 1 calc R . .
C105 C 0.4862(4) 0.5375(2) 0.08315(18) 0.0855(11) Uani 1 1 d . . .
H10G H 0.5693 0.5512 0.0846 0.103 Uiso 1 1 calc R . .
C106 C 0.4787(12) 0.3231(5) 0.5187(4) 0.101(4) Uani 0.626(17) 1 d PD D 1
H10H H 0.4571 0.2922 0.5044 0.121 Uiso 0.626(17) 1 calc PR D 1
C107 C 0.4025(10) 0.3844(6) 0.5098(5) 0.183(9) Uani 0.626(17) 1 d PD D 1
H10I H 0.3292 0.3951 0.4894 0.219 Uiso 0.626(17) 1 calc PR D 1
C108 C 0.4343(17) 0.4299(5) 0.5311(8) 0.241(11) Uani 0.626(17) 1 d PD D 1
H10J H 0.3826 0.4715 0.5250 0.289 Uiso 0.626(17) 1 calc PR D 1
C109 C 0.5423(19) 0.4141(8) 0.5612(7) 0.251(12) Uani 0.626(17) 1 d PD D 1
H10K H 0.5639 0.4450 0.5755 0.302 Uiso 0.626(17) 1 calc PR D 1
C110 C 0.6185(12) 0.3528(8) 0.5701(5) 0.190(10) Uani 0.626(17) 1 d PD D 1
H11D H 0.6917 0.3421 0.5906 0.228 Uiso 0.626(17) 1 calc PR D 1
C111 C 0.5868(10) 0.3073(5) 0.5488(5) 0.153(7) Uani 0.626(17) 1 d PD D 1
H11E H 0.6386 0.2658 0.5548 0.183 Uiso 0.626(17) 1 calc PR D 1
C118 C 0.4412(17) 0.4066(6) 0.5767(5) 0.151(9) Uani 0.374(17) 1 d PD D 2
H11F H 0.4104 0.4357 0.5960 0.181 Uiso 0.374(17) 1 calc PR D 2
C119 C 0.3651(13) 0.4022(7) 0.5393(6) 0.142(8) Uani 0.374(17) 1 d PD D 2
H11G H 0.2826 0.4283 0.5332 0.170 Uiso 0.374(17) 1 calc PR D 2
C120 C 0.4106(15) 0.3594(9) 0.5108(5) 0.103(7) Uani 0.374(17) 1 d PD D 2
H12D H 0.3590 0.3564 0.4854 0.124 Uiso 0.374(17) 1 calc PR D 2
C121 C 0.5322(16) 0.3210(8) 0.5199(8) 0.184(15) Uani 0.374(17) 1 d PD D 2
H12E H 0.5630 0.2919 0.5006 0.221 Uiso 0.374(17) 1 calc PR D 2
C122 C 0.6084(12) 0.3254(8) 0.5573(8) 0.161(12) Uani 0.374(17) 1 d PD D 2
H12F H 0.6910 0.2994 0.5633 0.193 Uiso 0.374(17) 1 calc PR D 2
C123 C 0.5628(16) 0.3682(7) 0.5857(6) 0.137(9) Uani 0.374(17) 1 d PD D 2
H12G H 0.6143 0.3711 0.6112 0.164 Uiso 0.374(17) 1 calc PR D 2
C112 C 1.0734(14) 0.5487(6) 0.3230(4) 0.151(7) Uani 0.59(2) 1 d PD E 1
H11H H 1.1153 0.5619 0.2871 0.181 Uiso 0.59(2) 1 calc PR E 1
C113 C 0.9490(14) 0.5236(6) 0.3353(5) 0.131(5) Uani 0.59(2) 1 d PD E 1
H11I H 0.9065 0.5197 0.3077 0.158 Uiso 0.59(2) 1 calc PR E 1
C114 C 0.8873(10) 0.5041(7) 0.3882(7) 0.170(8) Uani 0.59(2) 1 d PD E 1
H11J H 0.8029 0.4870 0.3965 0.205 Uiso 0.59(2) 1 calc PR E 1
C115 C 0.9500(17) 0.5099(10) 0.4288(4) 0.254(13) Uani 0.59(2) 1 d PD E 1
H11K H 0.9080 0.4969 0.4647 0.305 Uiso 0.59(2) 1 calc PR E 1
C116 C 1.0745(17) 0.5350(10) 0.4166(5) 0.235(13) Uani 0.59(2) 1 d PD E 1
H11L H 1.1171 0.5388 0.4442 0.282 Uiso 0.59(2) 1 calc PR E 1
C117 C 1.1361(11) 0.5545(7) 0.3637(6) 0.186(10) Uani 0.59(2) 1 d PD E 1
H11M H 1.2206 0.5716 0.3554 0.224 Uiso 0.59(2) 1 calc PR E 1
C124 C 0.9212(14) 0.4819(7) 0.4109(5) 0.165(11) Uani 0.41(2) 1 d PD E 2
H12H H 0.8601 0.4548 0.4375 0.198 Uiso 0.41(2) 1 calc PR E 2
C125 C 1.0376(17) 0.4944(9) 0.4256(5) 0.161(10) Uani 0.41(2) 1 d PD E 2
H12I H 1.0553 0.4757 0.4622 0.194 Uiso 0.41(2) 1 calc PR E 2
C126 C 1.1278(13) 0.5344(9) 0.3864(8) 0.171(12) Uani 0.41(2) 1 d PD E 2
H12J H 1.2068 0.5428 0.3964 0.205 Uiso 0.41(2) 1 calc PR E 2
C127 C 1.1016(15) 0.5619(7) 0.3326(7) 0.132(11) Uani 0.41(2) 1 d PD E 2
H12K H 1.1627 0.5892 0.3060 0.159 Uiso 0.41(2) 1 calc PR E 2
C128 C 0.9853(17) 0.5494(6) 0.3179(4) 0.150(10) Uani 0.41(2) 1 d PD E 2
H12L H 0.9677 0.5680 0.2813 0.181 Uiso 0.41(2) 1 calc PR E 2
C129 C 0.8951(12) 0.5094(6) 0.3570(6) 0.136(8) Uani 0.41(2) 1 d PD E 2
H12M H 0.8160 0.5010 0.3471 0.163 Uiso 0.41(2) 1 calc PR E 2

loop_
_atom_site_aniso_label
_atom_site_aniso_U_11
_atom_site_aniso_U_22
_atom_site_aniso_U_33
_atom_site_aniso_U_23
_atom_site_aniso_U_13
_atom_site_aniso_U_12
Si1 0.0359(4) 0.0253(3) 0.0236(3) -0.0080(3) 0.0025(3) -0.0041(3)
Si2 0.0315(3) 0.0247(3) 0.0229(3) -0.0062(2) 0.0004(3) -0.0031(3)
Si3 0.0389(4) 0.0277(3) 0.0240(3) -0.0111(3) -0.0063(3) 0.0016(3)
Si4 0.0369(4) 0.0298(3) 0.0243(3) -0.0119(3) -0.0036(3) 0.0028(3)
C1 0.0395(14) 0.0248(11) 0.0235(11) -0.0084(9) 0.0021(10) -0.0038(10)
C2 0.0434(15) 0.0292(12) 0.0288(12) -0.0103(10) -0.0008(10) -0.0054(11)
C3 0.0529(17) 0.0400(14) 0.0264(12) -0.0099(11) -0.0046(11) -0.0026(12)
C4 0.0524(17) 0.0390(14) 0.0274(12) -0.0100(11) 0.0047(11) -0.0082(12)
C5 0.0356(14) 0.0415(14) 0.0392(14) -0.0134(12) 0.0074(11) -0.0073(11)
C6 0.0360(14) 0.0308(12) 0.0304(12) -0.0097(10) 0.0021(10) -0.0034(10)
C7 0.0436(15) 0.0454(15) 0.0313(13) -0.0123(11) -0.0045(11) -0.0089(12)
C8 0.066(2) 0.078(2) 0.0564(18) -0.0326(17) -0.0078(16) -0.0228(18)
C9 0.0438(16) 0.0564(17) 0.0503(16) -0.0162(14) -0.0068(13) -0.0021(14)
C10 0.066(2) 0.069(2) 0.0301(14) -0.0107(14) 0.0111(13) -0.0188(17)
C11 0.120(3) 0.087(3) 0.058(2) -0.017(2) 0.049(2) -0.007(2)
C12 0.153(4) 0.062(2) 0.055(2) 0.0018(18) 0.029(2) -0.038(3)
C13 0.0344(14) 0.0522(16) 0.0377(14) -0.0087(12) -0.0006(11) -0.0044(12)
C14 0.052(2) 0.0545(19) 0.098(3) -0.0050(18) -0.0320(19) 0.0026(16)
C15 0.062(2) 0.074(2) 0.0600(19) -0.0120(17) -0.0163(16) -0.0224(17)
C16 0.0336(13) 0.0278(11) 0.0255(11) -0.0089(9) -0.0063(9) -0.0019(10)
C17 0.0391(14) 0.0317(12) 0.0320(12) -0.0104(10) -0.0010(11) -0.0010(11)
C18 0.0540(17) 0.0367(14) 0.0524(16) -0.0205(13) 0.0093(14) 0.0000(13)
C19 0.066(2) 0.0340(14) 0.0611(18) -0.0223(14) 0.0026(15) -0.0077(14)
C20 0.0558(18) 0.0347(14) 0.0521(16) -0.0150(13) 0.0037(14) -0.0143(13)
C21 0.0394(14) 0.0295(12) 0.0329(12) -0.0104(10) -0.0039(10) -0.0076(10)
C22 0.0384(15) 0.0358(13) 0.0419(14) -0.0106(11) 0.0035(11) 0.0034(11)
C23 0.0449(18) 0.0586(19) 0.082(2) -0.0042(17) -0.0129(16) -0.0012(15)
C24 0.081(2) 0.079(2) 0.0477(18) -0.0197(17) 0.0190(17) -0.0178(19)
C25 0.049(4) 0.034(3) 0.068(4) -0.024(3) -0.012(3) -0.001(3)
C25A 0.092(18) 0.041(9) 0.113(17) -0.041(11) -0.038(14) 0.000(12)
C26 0.145(6) 0.032(3) 0.081(5) -0.006(4) -0.001(4) 0.011(3)
C26A 0.57(8) 0.040(11) 0.07(2) -0.001(14) 0.04(3) 0.10(2)
C27 0.165(10) 0.057(4) 0.165(10) -0.067(6) -0.087(9) 0.015(5)
C27A 0.083(12) 0.066(11) 0.149(19) -0.079(12) 0.027(12) -0.023(9)
C28 0.0397(15) 0.0276(12) 0.0544(16) -0.0063(12) 0.0076(12) -0.0093(11)
C29 0.062(2) 0.0512(17) 0.0544(17) -0.0182(14) 0.0169(15) -0.0144(15)
C30 0.0431(19) 0.089(3) 0.077(2) -0.005(2) -0.0066(17) -0.0149(18)
C31 0.0307(12) 0.0272(11) 0.0233(11) -0.0088(9) 0.0004(9) 0.0006(9)
C32 0.0384(14) 0.0343(13) 0.0305(12) -0.0126(10) -0.0050(10) 0.0043(11)
C33 0.0574(18) 0.0540(16) 0.0269(12) -0.0137(12) -0.0119(12) 0.0053(14)
C34 0.0643(19) 0.0465(16) 0.0256(13) -0.0032(12) 0.0055(13) -0.0022(14)
C35 0.0509(17) 0.0394(14) 0.0336(13) -0.0043(11) 0.0063(12) -0.0103(12)
C36 0.0356(13) 0.0290(12) 0.0289(12) -0.0077(10) 0.0037(10) -0.0012(10)
C37 0.0435(15) 0.0470(15) 0.0388(14) -0.0155(12) -0.0137(12) -0.0038(12)
C38 0.0445(18) 0.077(2) 0.074(2) -0.0160(18) -0.0159(16) -0.0027(16)
C39 0.078(3) 0.083(2) 0.105(3) -0.060(2) -0.009(2) -0.020(2)
C40 0.059(6) 0.063(5) 0.018(3) -0.006(3) -0.013(3) -0.021(4)
C40A 0.084(12) 0.079(10) 0.022(6) 0.001(5) -0.022(6) -0.030(8)
C41 0.114(10) 0.127(12) 0.059(8) 0.041(7) 0.012(7) 0.056(9)
C41A 0.159(19) 0.042(8) 0.045(9) 0.028(6) -0.025(9) -0.025(10)
C42 0.141(12) 0.127(7) 0.024(3) -0.023(4) -0.010(5) -0.019(7)
C42A 0.136(18) 0.144(19) 0.027(8) 0.030(9) 0.022(9) 0.017(13)
C43 0.0361(14) 0.0401(14) 0.0363(13) -0.0109(11) 0.0029(11) -0.0116(11)
C44 0.0457(17) 0.0612(18) 0.0663(19) -0.0332(16) -0.0072(14) -0.0088(14)
C45 0.0381(16) 0.067(2) 0.0618(19) -0.0236(16) 0.0042(14) -0.0097(14)
C46 0.0410(14) 0.0274(11) 0.0245(11) -0.0103(9) -0.0057(10) -0.0004(10)
C47 0.0389(14) 0.0334(12) 0.0256(11) -0.0108(10) -0.0050(10) 0.0009(11)
C48 0.0405(15) 0.0471(15) 0.0309(13) -0.0120(11) -0.0109(11) -0.0011(12)
C49 0.0544(17) 0.0439(15) 0.0259(12) -0.0066(11) -0.0084(12) -0.0022(13)
C50 0.0501(17) 0.0452(15) 0.0273(12) -0.0070(11) 0.0013(11) -0.0102(13)
C51 0.0436(15) 0.0322(12) 0.0292(12) -0.0096(10) -0.0057(11) -0.0033(11)
C52 0.0347(14) 0.0522(16) 0.0326(13) -0.0116(12) -0.0040(11) -0.0013(12)
C53 0.065(2) 0.076(2) 0.0580(19) -0.0234(17) 0.0049(16) -0.0295(18)
C54 0.0438(18) 0.092(2) 0.075(2) -0.050(2) 0.0154(16) -0.0152(17)
C55 0.068(2) 0.070(2) 0.0283(13) -0.0048(14) -0.0115(13) -0.0047(16)
C56 0.134(4) 0.095(3) 0.0490(19) -0.034(2) -0.038(2) 0.013(3)
C57 0.119(3) 0.071(2) 0.054(2) -0.0071(18) -0.044(2) 0.020(2)
C58 0.0410(15) 0.0483(15) 0.0364(13) -0.0114(12) -0.0034(11) -0.0097(12)
C59 0.0425(17) 0.072(2) 0.0590(18) -0.0273(16) -0.0040(14) -0.0032(15)
C60 0.067(2) 0.061(2) 0.073(2) -0.0109(17) -0.0116(17) -0.0266(17)
C61 0.0394(14) 0.0295(12) 0.0280(12) -0.0122(10) 0.0060(10) -0.0049(10)
C62 0.0399(15) 0.0345(13) 0.0446(14) -0.0165(12) 0.0051(12) -0.0011(11)
C63 0.0533(18) 0.0422(16) 0.077(2) -0.0326(15) 0.0027(16) 0.0028(14)
C64 0.064(2) 0.0528(18) 0.080(2) -0.0471(17) 0.0153(17) -0.0107(16)
C65 0.0592(19) 0.0583(18) 0.0553(17) -0.0380(15) 0.0057(14) -0.0168(15)
C66 0.0469(16) 0.0407(14) 0.0345(13) -0.0195(11) 0.0058(11) -0.0091(12)
C67 0.0414(16) 0.0391(14) 0.0564(16) -0.0211(13) -0.0054(13) 0.0072(12)
C68 0.0477(19) 0.078(2) 0.091(2) -0.050(2) 0.0029(17) -0.0026(17)
C69 0.077(2) 0.057(2) 0.077(2) -0.0110(18) -0.0237(19) 0.0087(18)
C70 0.061(9) 0.046(9) 0.093(12) -0.039(8) -0.038(7) 0.027(6)
C70A 0.061(7) 0.041(6) 0.079(7) -0.040(5) -0.012(4) 0.012(4)
C71 0.17(3) 0.33(4) 0.40(4) -0.35(4) 0.12(3) -0.09(2)
C71A 0.084(5) 0.067(4) 0.077(4) -0.052(4) 0.021(4) -0.029(4)
C72 0.133(14) 0.055(7) 0.132(13) -0.057(8) 0.015(11) -0.021(8)
C72A 0.084(6) 0.058(4) 0.076(5) -0.042(4) 0.003(4) -0.016(4)
C73 0.0601(19) 0.0553(17) 0.0425(15) -0.0307(13) -0.0132(13) 0.0025(14)
C74 0.100(3) 0.065(2) 0.0525(18) -0.0206(16) -0.0237(18) -0.0112(19)
C75 0.053(2) 0.125(3) 0.060(2) -0.027(2) -0.0107(17) -0.004(2)
C76 0.0328(13) 0.0296(12) 0.0246(11) -0.0110(9) -0.0036(9) 0.0032(10)
C77 0.0348(13) 0.0322(12) 0.0294(12) -0.0104(10) -0.0031(10) -0.0004(10)
C78 0.0429(15) 0.0510(15) 0.0319(13) -0.0133(12) -0.0083(11) -0.0111(12)
C79 0.0554(18) 0.0565(17) 0.0277(13) -0.0072(12) -0.0070(12) -0.0170(14)
C80 0.0482(16) 0.0489(15) 0.0301(13) -0.0069(11) -0.0031(11) -0.0162(13)
C81 0.0362(14) 0.0358(13) 0.0300(12) -0.0129(10) -0.0049(10) -0.0018(11)
C82 0.0367(14) 0.0458(15) 0.0313(12) -0.0105(11) -0.0043(11) -0.0099(12)
C83 0.0393(16) 0.0597(18) 0.0538(17) -0.0176(14) -0.0057(13) -0.0068(14)
C84 0.0443(17) 0.0483(16) 0.073(2) -0.0199(15) -0.0026(15) -0.0133(14)
C85 0.088(3) 0.095(3) 0.0284(14) 0.0001(16) -0.0165(16) -0.049(2)
C86 0.153(4) 0.101(3) 0.061(2) 0.024(2) -0.054(3) -0.039(3)
C87 0.118(3) 0.143(4) 0.0335(17) -0.029(2) 0.0150(19) -0.064(3)
C88 0.0425(15) 0.0476(15) 0.0317(13) -0.0124(11) -0.0048(11) -0.0116(12)
C89 0.106(3) 0.056(2) 0.104(3) -0.035(2) -0.041(2) -0.016(2)
C90 0.0417(18) 0.119(3) 0.062(2) -0.043(2) -0.0046(15) -0.0184(19)
C91 0.0254(12) 0.0274(11) 0.0267(11) -0.0086(9) -0.0010(9) -0.0009(9)
C92 0.0305(12) 0.0300(12) 0.0217(10) -0.0075(9) -0.0017(9) 0.0007(10)
C93 0.0284(12) 0.0290(11) 0.0252(11) -0.0103(9) -0.0036(9) 0.0023(9)
C94 0.0387(14) 0.0267(12) 0.0287(12) -0.0084(10) -0.0020(10) -0.0007(10)
C95 0.0451(15) 0.0326(12) 0.0199(11) -0.0056(10) -0.0024(10) 0.0004(11)
C96 0.0418(14) 0.0305(12) 0.0242(11) -0.0119(10) -0.0033(10) 0.0018(10)
C97 0.084(2) 0.066(2) 0.0416(16) -0.0094(16) -0.0148(16) 0.0056(19)
C98 0.077(2) 0.0514(18) 0.060(2) -0.0109(16) -0.0118(17) -0.0037(17)
C99 0.082(2) 0.068(2) 0.0540(19) -0.0261(17) -0.0172(17) 0.0012(18)
C100 0.124(4) 0.080(3) 0.057(2) -0.010(2) -0.026(2) -0.005(3)
C101 0.127(4) 0.073(3) 0.060(2) -0.0096(19) 0.003(2) -0.029(3)
C102 0.097(3) 0.072(2) 0.073(2) -0.031(2) -0.004(2) -0.014(2)
C103 0.095(3) 0.079(3) 0.058(2) -0.030(2) -0.013(2) 0.010(2)
C104 0.097(3) 0.074(2) 0.055(2) -0.0139(18) 0.012(2) 0.001(2)
C105 0.073(3) 0.085(3) 0.097(3) -0.034(2) -0.011(2) 0.002(2)
C106 0.071(9) 0.133(10) 0.096(7) -0.036(6) 0.018(5) -0.039(6)
C107 0.219(18) 0.177(16) 0.183(16) -0.114(14) -0.001(13) 0.004(12)
C108 0.25(2) 0.216(19) 0.32(3) -0.15(2) -0.06(2) -0.016(17)
C109 0.21(2) 0.35(3) 0.24(3) -0.15(3) -0.040(19) -0.04(2)
C110 0.27(2) 0.24(2) 0.092(9) -0.068(13) -0.031(11) -0.072(18)
C111 0.169(13) 0.159(12) 0.114(9) -0.001(9) -0.020(9) -0.097(10)
C118 0.21(3) 0.166(18) 0.075(10) -0.029(11) -0.050(13) -0.019(17)
C119 0.21(2) 0.128(14) 0.120(14) -0.071(12) -0.003(14) -0.052(14)
C120 0.137(19) 0.096(13) 0.076(10) -0.043(8) 0.004(10) 0.009(11)
C121 0.071(16) 0.34(4) 0.18(3) -0.14(3) 0.078(17) -0.096(19)
C122 0.133(18) 0.160(18) 0.23(3) -0.11(2) 0.063(19) -0.096(16)
C123 0.22(3) 0.079(11) 0.088(13) -0.006(10) -0.016(14) -0.017(13)
C112 0.124(14) 0.134(14) 0.214(16) -0.097(13) -0.028(13) 0.040(11)
C113 0.177(14) 0.081(12) 0.137(13) -0.042(11) 0.000(12) -0.024(10)
C114 0.26(2) 0.097(11) 0.119(15) 0.008(12) 0.012(15) -0.059(11)
C115 0.28(3) 0.30(3) 0.21(2) -0.10(2) -0.021(19) -0.09(2)
C116 0.33(3) 0.21(2) 0.151(15) -0.046(13) 0.039(16) -0.13(2)
C117 0.29(3) 0.119(11) 0.135(13) -0.006(10) -0.085(15) -0.015(12)
C124 0.29(3) 0.058(9) 0.135(17) -0.001(10) -0.093(18) -0.002(12)
C125 0.20(3) 0.110(15) 0.19(2) -0.055(15) -0.042(18) -0.028(14)
C126 0.17(2) 0.14(2) 0.21(3) -0.08(2) -0.01(2) -0.011(17)
C127 0.157(18) 0.071(10) 0.19(3) -0.072(15) 0.035(17) -0.056(12)
C128 0.108(16) 0.046(9) 0.23(2) 0.011(9) 0.011(14) 0.006(9)
C129 0.180(18) 0.073(9) 0.086(13) 0.026(9) 0.035(12) 0.000(11)

loop_
_atom_type_symbol
_atom_type_description
_atom_type_scat_dispersion_real
_atom_type_scat_dispersion_imag
_atom_type_scat_source
C C 0.0033 0.0016 'International Tables Vol C Tables 4.2.6.8 and 6.1.1.4'
H H 0.0000 0.0000 'International Tables Vol C Tables 4.2.6.8 and 6.1.1.4'
Si Si 0.0817 0.0704 'International Tables Vol C Tables 4.2.6.8 and 6.1.1.4'

loop_
_geom_angle_atom_site_label_1
_geom_angle_atom_site_label_2
_geom_angle_atom_site_label_3
_geom_angle
_geom_angle_site_symmetry_1
C91 Si1 C1 112.29(10) .
C91 Si1 Si2 116.40(7) .
C1 Si1 Si2 126.58(7) .
C31 Si2 C16 114.32(9) .
C31 Si2 Si1 108.85(7) .
C16 Si2 Si1 128.76(8) .
C93 Si3 C46 113.09(10) .
C93 Si3 Si4 115.78(7) .
C46 Si3 Si4 126.40(7) .
C76 Si4 C61 112.49(10) .
C76 Si4 Si3 110.63(7) .
C61 Si4 Si3 128.61(8) .
C2 C1 C6 118.5(2) .
C2 C1 Si1 122.48(18) .
C6 C1 Si1 118.94(17) .
C3 C2 C1 119.1(2) .
C3 C2 C7 119.2(2) .
C1 C2 C7 121.7(2) .
C4 C3 C2 122.5(2) .
C4 C3 H3A 118.7 .
C2 C3 H3A 118.7 .
C3 C4 C5 117.9(2) .
C3 C4 C10 121.5(2) .
C5 C4 C10 120.6(2) .
C6 C5 C4 122.0(2) .
C6 C5 H5A 119.0 .
C4 C5 H5A 119.0 .
C5 C6 C1 120.0(2) .
C5 C6 C13 119.2(2) .
C1 C6 C13 120.8(2) .
C2 C7 C9 111.0(2) .
C2 C7 C8 113.1(2) .
C9 C7 C8 111.0(2) .
C2 C7 H7A 107.2 .
C9 C7 H7A 107.2 .
C8 C7 H7A 107.2 .
C7 C8 H8A 109.5 .
C7 C8 H8B 109.5 .
H8A C8 H8B 109.5 .
C7 C8 H8C 109.5 .
H8A C8 H8C 109.5 .
H8B C8 H8C 109.5 .
C7 C9 H9A 109.5 .
C7 C9 H9B 109.5 .
H9A C9 H9B 109.5 .
C7 C9 H9C 109.5 .
H9A C9 H9C 109.5 .
H9B C9 H9C 109.5 .
C12 C10 C11 110.7(3) .
C12 C10 C4 110.8(2) .
C11 C10 C4 113.2(3) .
C12 C10 H10A 107.3 .
C11 C10 H10A 107.3 .
C4 C10 H10A 107.3 .
C10 C11 H11A 109.5 .
C10 C11 H11B 109.5 .
H11A C11 H11B 109.5 .
C10 C11 H11C 109.5 .
H11A C11 H11C 109.5 .
H11B C11 H11C 109.5 .
C10 C12 H12A 109.5 .
C10 C12 H12B 109.5 .
H12A C12 H12B 109.5 .
C10 C12 H12C 109.5 .
H12A C12 H12C 109.5 .
H12B C12 H12C 109.5 .
C14 C13 C6 110.0(2) .
C14 C13 C15 109.4(2) .
C6 C13 C15 114.4(2) .
C14 C13 H13A 107.6 .
C6 C13 H13A 107.6 .
C15 C13 H13A 107.6 .
C13 C14 H14A 109.5 .
C13 C14 H14B 109.5 .
H14A C14 H14B 109.5 .
C13 C14 H14C 109.5 .
H14A C14 H14C 109.5 .
H14B C14 H14C 109.5 .
C13 C15 H15A 109.5 .
C13 C15 H15B 109.5 .
H15A C15 H15B 109.5 .
C13 C15 H15C 109.5 .
H15A C15 H15C 109.5 .
H15B C15 H15C 109.5 .
C21 C16 C17 117.9(2) .
C21 C16 Si2 124.04(17) .
C17 C16 Si2 118.07(17) .
C18 C17 C16 119.7(2) .
C18 C17 C22 116.9(2) .
C16 C17 C22 123.3(2) .
C19 C18 C17 123.0(3) .
C19 C18 H18A 118.5 .
C17 C18 H18A 118.5 .
C18 C19 C20 117.0(2) .
C18 C19 C25 119.1(4) .
C20 C19 C25 123.6(4) .
C18 C19 C25A 127.3(11) .
C20 C19 C25A 112.5(12) .
C19 C20 C21 122.6(3) .
C19 C20 H20A 118.7 .
C21 C20 H20A 118.7 .
C20 C21 C16 119.8(2) .
C20 C21 C28 117.1(2) .
C16 C21 C28 123.1(2) .
C24 C22 C17 111.9(2) .
C24 C22 C23 111.2(3) .
C17 C22 C23 111.7(2) .
C24 C22 H22A 107.2 .
C17 C22 H22A 107.2 .
C23 C22 H22A 107.2 .
C22 C23 H23A 109.5 .
C22 C23 H23B 109.5 .
H23A C23 H23B 109.5 .
C22 C23 H23C 109.5 .
H23A C23 H23C 109.5 .
H23B C23 H23C 109.5 .
C22 C24 H24A 109.5 .
C22 C24 H24B 109.5 .
H24A C24 H24B 109.5 .
C22 C24 H24C 109.5 .
H24A C24 H24C 109.5 .
H24B C24 H24C 109.5 .
C27 C25 C26 110.0(9) .
C27 C25 C19 107.5(6) .
C26 C25 C19 113.7(6) .
C27 C25 H25A 108.5 .
C26 C25 H25A 108.5 .
C19 C25 H25A 108.5 .
C26A C25A C27A 130(2) .
C26A C25A C19 110(2) .
C27A C25A C19 115(2) .
C26A C25A H25B 97.5 .
C27A C25A H25B 97.5 .
C19 C25A H25B 97.5 .
C25A C26A H26D 109.5 .
C25A C26A H26E 109.5 .
H26D C26A H26E 109.5 .
C25A C26A H26F 109.5 .
H26D C26A H26F 109.5 .
H26E C26A H26F 109.5 .
C25A C27A H27D 109.5 .
C25A C27A H27E 109.5 .
H27D C27A H27E 109.5 .
C25A C27A H27F 109.5 .
H27D C27A H27F 109.5 .
H27E C27A H27F 109.5 .
C21 C28 C30 111.0(2) .
C21 C28 C29 112.8(2) .
C30 C28 C29 110.4(2) .
C21 C28 H28A 107.4 .
C30 C28 H28A 107.4 .
C29 C28 H28A 107.4 .
C28 C29 H29A 109.5 .
C28 C29 H29B 109.5 .
H29A C29 H29B 109.5 .
C28 C29 H29C 109.5 .
H29A C29 H29C 109.5 .
H29B C29 H29C 109.5 .
C28 C30 H30A 109.5 .
C28 C30 H30B 109.5 .
H30A C30 H30B 109.5 .
C28 C30 H30C 109.5 .
H30A C30 H30C 109.5 .
H30B C30 H30C 109.5 .
C32 C31 C36 119.3(2) .
C32 C31 Si2 118.86(17) .
C36 C31 Si2 121.66(17) .
C33 C32 C31 118.8(2) .
C33 C32 C37 119.3(2) .
C31 C32 C37 121.9(2) .
C34 C33 C32 122.4(2) .
C34 C33 H33A 118.8 .
C32 C33 H33A 118.8 .
C35 C34 C33 118.1(2) .
C35 C34 C40 114.0(6) .
C33 C34 C40 127.8(6) .
C35 C34 C40A 134.2(10) .
C33 C34 C40A 107.7(10) .
C34 C35 C36 122.5(2) .
C34 C35 H35A 118.7 .
C36 C35 H35A 118.7 .
C35 C36 C31 119.0(2) .
C35 C36 C43 118.2(2) .
C31 C36 C43 122.9(2) .
C38 C37 C32 111.9(2) .
C38 C37 C39 111.0(3) .
C32 C37 C39 112.6(2) .
C38 C37 H37A 107.0 .
C32 C37 H37A 107.0 .
C39 C37 H37A 107.0 .
C37 C38 H38A 109.5 .
C37 C38 H38B 109.5 .
H38A C38 H38B 109.5 .
C37 C38 H38C 109.5 .
H38A C38 H38C 109.5 .
H38B C38 H38C 109.5 .
C37 C39 H39A 109.5 .
C37 C39 H39B 109.5 .
H39A C39 H39B 109.5 .
C37 C39 H39C 109.5 .
H39A C39 H39C 109.5 .
H39B C39 H39C 109.5 .
C41 C40 C34 111.8(10) .
C41 C40 C42 102.7(19) .
C34 C40 C42 109.6(10) .
C41 C40 H40A 110.8 .
C34 C40 H40A 110.8 .
C42 C40 H40A 110.8 .
C42A C40A C41A 123(3) .
C42A C40A C34 109(2) .
C41A C40A C34 101.1(16) .
C42A C40A H40B 107.7 .
C41A C40A H40B 107.7 .
C34 C40A H40B 107.7 .
C40A C41A H41D 109.5 .
C40A C41A H41E 109.5 .
H41D C41A H41E 109.5 .
C40A C41A H41F 109.5 .
H41D C41A H41F 109.5 .
H41E C41A H41F 109.5 .
C40A C42A H42D 109.5 .
C40A C42A H42E 109.5 .
H42D C42A H42E 109.5 .
C40A C42A H42F 109.5 .
H42D C42A H42F 109.5 .
H42E C42A H42F 109.5 .
C44 C43 C36 112.7(2) .
C44 C43 C45 109.8(2) .
C36 C43 C45 111.8(2) .
C44 C43 H43A 107.4 .
C36 C43 H43A 107.4 .
C45 C43 H43A 107.4 .
C43 C44 H44A 109.5 .
C43 C44 H44B 109.5 .
H44A C44 H44B 109.5 .
C43 C44 H44C 109.5 .
H44A C44 H44C 109.5 .
H44B C44 H44C 109.5 .
C43 C45 H45A 109.5 .
C43 C45 H45B 109.5 .
H45A C45 H45B 109.5 .
C43 C45 H45C 109.5 .
H45A C45 H45C 109.5 .
H45B C45 H45C 109.5 .
C51 C46 C47 118.9(2) .
C51 C46 Si3 122.62(18) .
C47 C46 Si3 118.33(17) .
C48 C47 C46 119.7(2) .
C48 C47 C52 118.9(2) .
C46 C47 C52 121.4(2) .
C49 C48 C47 122.0(2) .
C49 C48 H48A 119.0 .
C47 C48 H48A 119.0 .
C50 C49 C48 118.0(2) .
C50 C49 C55 121.6(2) .
C48 C49 C55 120.4(2) .
C49 C50 C51 122.5(2) .
C49 C50 H50A 118.8 .
C51 C50 H50A 118.8 .
C50 C51 C46 118.8(2) .
C50 C51 C58 119.4(2) .
C46 C51 C58 121.8(2) .
C47 C52 C54 110.2(2) .
C47 C52 C53 114.3(2) .
C54 C52 C53 109.4(2) .
C47 C52 H52A 107.6 .
C54 C52 H52A 107.6 .
C53 C52 H52A 107.6 .
C52 C53 H53A 109.5 .
C52 C53 H53B 109.5 .
H53A C53 H53B 109.5 .
C52 C53 H53C 109.5 .
H53A C53 H53C 109.5 .
H53B C53 H53C 109.5 .
C52 C54 H54A 109.5 .
C52 C54 H54B 109.5 .
H54A C54 H54B 109.5 .
C52 C54 H54C 109.5 .
H54A C54 H54C 109.5 .
H54B C54 H54C 109.5 .
C57 C55 C49 112.6(2) .
C57 C55 C56 108.4(3) .
C49 C55 C56 110.3(2) .
C57 C55 H55A 108.5 .
C49 C55 H55A 108.5 .
C56 C55 H55A 108.5 .
C55 C56 H56A 109.5 .
C55 C56 H56B 109.5 .
H56A C56 H56B 109.5 .
C55 C56 H56C 109.5 .
H56A C56 H56C 109.5 .
H56B C56 H56C 109.5 .
C55 C57 H57A 109.5 .
C55 C57 H57B 109.5 .
H57A C57 H57B 109.5 .
C55 C57 H57C 109.5 .
H57A C57 H57C 109.5 .
H57B C57 H57C 109.5 .
C51 C58 C59 111.7(2) .
C51 C58 C60 112.3(2) .
C59 C58 C60 110.9(2) .
C51 C58 H58A 107.2 .
C59 C58 H58A 107.2 .
C60 C58 H58A 107.2 .
C58 C59 H59A 109.5 .
C58 C59 H59B 109.5 .
H59A C59 H59B 109.5 .
C58 C59 H59C 109.5 .
H59A C59 H59C 109.5 .
H59B C59 H59C 109.5 .
C58 C60 H60A 109.5 .
C58 C60 H60B 109.5 .
H60A C60 H60B 109.5 .
C58 C60 H60C 109.5 .
H60A C60 H60C 109.5 .
H60B C60 H60C 109.5 .
C62 C61 C66 118.1(2) .
C62 C61 Si4 117.31(18) .
C66 C61 Si4 124.46(18) .
C63 C62 C61 119.8(3) .
C63 C62 C67 117.2(2) .
C61 C62 C67 123.0(2) .
C64 C63 C62 122.3(3) .
C64 C63 H63A 118.8 .
C62 C63 H63A 118.8 .
C63 C64 C65 117.7(3) .
C63 C64 C70 133.5(7) .
C65 C64 C70 108.4(6) .
C63 C64 C70A 114.4(5) .
C65 C64 C70A 127.9(5) .
C64 C65 C66 122.7(3) .
C64 C65 H65A 118.7 .
C66 C65 H65A 118.7 .
C65 C66 C61 119.3(2) .
C65 C66 C73 117.3(2) .
C61 C66 C73 123.4(2) .
C62 C67 C68 110.9(2) .
C62 C67 C69 112.5(2) .
C68 C67 C69 111.4(3) .
C62 C67 H67A 107.2 .
C68 C67 H67A 107.2 .
C69 C67 H67A 107.2 .
C67 C68 H68A 109.5 .
C67 C68 H68B 109.5 .
H68A C68 H68B 109.5 .
C67 C68 H68C 109.5 .
H68A C68 H68C 109.5 .
H68B C68 H68C 109.5 .
C67 C69 H69A 109.5 .
C67 C69 H69B 109.5 .
H69A C69 H69B 109.5 .
C67 C69 H69C 109.5 .
H69A C69 H69C 109.5 .
H69B C69 H69C 109.5 .
C71 C70 C64 106.3(18) .
C71 C70 C72 99(2) .
C64 C70 C72 100.7(15) .
C71 C70 H70A 116.0 .
C64 C70 H70A 116.0 .
C72 C70 H70A 116.0 .
C72A C70A C71A 117.2(11) .
C72A C70A C64 111.3(9) .
C71A C70A C64 110.0(9) .
C72A C70A H70B 105.8 .
C71A C70A H70B 105.8 .
C64 C70A H70B 105.8 .
C70A C71A H71D 109.5 .
C70A C71A H71E 109.5 .
H71D C71A H71E 109.5 .
C70A C71A H71F 109.5 .
H71D C71A H71F 109.5 .
H71E C71A H71F 109.5 .
C70A C72A H72D 109.5 .
C70A C72A H72E 109.5 .
H72D C72A H72E 109.5 .
C70A C72A H72F 109.5 .
H72D C72A H72F 109.5 .
H72E C72A H72F 109.5 .
C66 C73 C75 111.6(3) .
C66 C73 C74 112.7(2) .
C75 C73 C74 110.2(3) .
C66 C73 H73A 107.4 .
C75 C73 H73A 107.4 .
C74 C73 H73A 107.4 .
C73 C74 H74A 109.5 .
C73 C74 H74B 109.5 .
H74A C74 H74B 109.5 .
C73 C74 H74C 109.5 .
H74A C74 H74C 109.5 .
H74B C74 H74C 109.5 .
C73 C75 H75A 109.5 .
C73 C75 H75B 109.5 .
H75A C75 H75B 109.5 .
C73 C75 H75C 109.5 .
H75A C75 H75C 109.5 .
H75B C75 H75C 109.5 .
C77 C76 C81 118.7(2) .
C77 C76 Si4 122.65(17) .
C81 C76 Si4 118.63(17) .
C78 C77 C76 119.1(2) .
C78 C77 C82 117.5(2) .
C76 C77 C82 123.4(2) .
C79 C78 C77 122.6(2) .
C79 C78 H78A 118.7 .
C77 C78 H78A 118.7 .
C78 C79 C80 118.0(2) .
C78 C79 C85 121.1(2) .
C80 C79 C85 120.9(2) .
C79 C80 C81 122.0(2) .
C79 C80 H80A 119.0 .
C81 C80 H80A 119.0 .
C80 C81 C76 119.5(2) .
C80 C81 C88 118.4(2) .
C76 C81 C88 122.1(2) .
C84 C82 C77 112.7(2) .
C84 C82 C83 109.1(2) .
C77 C82 C83 112.3(2) .
C84 C82 H82A 107.5 .
C77 C82 H82A 107.5 .
C83 C82 H82A 107.5 .
C82 C83 H83A 109.5 .
C82 C83 H83B 109.5 .
H83A C83 H83B 109.5 .
C82 C83 H83C 109.5 .
H83A C83 H83C 109.5 .
H83B C83 H83C 109.5 .
C82 C84 H84A 109.5 .
C82 C84 H84B 109.5 .
H84A C84 H84B 109.5 .
C82 C84 H84C 109.5 .
H84A C84 H84C 109.5 .
H84B C84 H84C 109.5 .
C86 C85 C79 112.2(3) .
C86 C85 C87 110.3(3) .
C79 C85 C87 111.0(3) .
C86 C85 H85A 107.7 .
C79 C85 H85A 107.7 .
C87 C85 H85A 107.7 .
C85 C86 H86A 109.5 .
C85 C86 H86B 109.5 .
H86A C86 H86B 109.5 .
C85 C86 H86C 109.5 .
H86A C86 H86C 109.5 .
H86B C86 H86C 109.5 .
C85 C87 H87A 109.5 .
C85 C87 H87B 109.5 .
H87A C87 H87B 109.5 .
C85 C87 H87C 109.5 .
H87A C87 H87C 109.5 .
H87B C87 H87C 109.5 .
C89 C88 C90 111.8(3) .
C89 C88 C81 111.7(2) .
C90 C88 C81 111.8(2) .
C89 C88 H88A 107.0 .
C90 C88 H88A 107.0 .
C81 C88 H88A 107.0 .
C88 C89 H89A 109.5 .
C88 C89 H89B 109.5 .
H89A C89 H89B 109.5 .
C88 C89 H89C 109.5 .
H89A C89 H89C 109.5 .
H89B C89 H89C 109.5 .
C88 C90 H90A 109.5 .
C88 C90 H90B 109.5 .
H90A C90 H90B 109.5 .
C88 C90 H90C 109.5 .
H90A C90 H90C 109.5 .
H90B C90 H90C 109.5 .
C96 C91 C92 117.43(19) .
C96 C91 Si1 122.77(16) .
C92 C91 Si1 119.79(16) .
C93 C92 C91 122.72(19) .
C93 C92 H92A 118.6 .
C91 C92 H92A 118.6 .
C92 C93 C94 117.60(19) .
C92 C93 Si3 120.26(16) .
C94 C93 Si3 122.14(16) .
C95 C94 C93 120.4(2) .
C95 C94 H94A 119.8 .
C93 C94 H94A 119.8 .
C96 C95 C94 121.1(2) .
C96 C95 H95A 119.5 .
C94 C95 H95A 119.5 .
C95 C96 C91 120.7(2) .
C95 C96 H96A 119.6 .
C91 C96 H96A 119.6 .
C99 C97 C98 120.3(3) 2_756
C99 C97 H97A 119.9 2_756
C98 C97 H97A 119.9 .
C97 C98 C99 120.1(3) .
C97 C98 H98A 119.9 .
C99 C98 H98A 119.9 .
C97 C99 C98 119.6(3) 2_756
C97 C99 H99A 120.2 2_756
C98 C99 H99A 120.2 .
C105 C100 C101 119.1(4) .
C105 C100 H10B 120.4 .
C101 C100 H10B 120.4 .
C102 C101 C100 120.8(4) .
C102 C101 H10C 119.6 .
C100 C101 H10C 119.6 .
C101 C102 C103 120.5(4) .
C101 C102 H10D 119.8 .
C103 C102 H10D 119.8 .
C102 C103 C104 119.8(4) .
C102 C103 H10E 120.1 .
C104 C103 H10E 120.1 .
C103 C104 C105 120.4(4) .
C103 C104 H10F 119.8 .
C105 C104 H10F 119.8 .
C100 C105 C104 119.4(4) .
C100 C105 H10G 120.3 .
C104 C105 H10G 120.3 .
C111 C106 C107 120.02(13) .
C111 C106 H10H 120.0 .
C107 C106 H10H 120.0 .
C108 C107 C106 120.01(13) .
C108 C107 H10I 120.0 .
C106 C107 H10I 120.0 .
C107 C108 C109 119.97(13) .
C107 C108 H10J 120.0 .
C109 C108 H10J 120.0 .
C108 C109 C110 120.02(13) .
C108 C109 H10K 120.0 .
C110 C109 H10K 120.0 .
C111 C110 C109 120.01(13) .
C111 C110 H11D 120.0 .
C109 C110 H11D 120.0 .
C110 C111 C106 119.97(13) .
C110 C111 H11E 120.0 .
C106 C111 H11E 120.0 .
C119 C118 C123 120.05(13) .
C119 C118 H11F 120.0 .
C123 C118 H11F 120.0 .
C118 C119 C120 119.96(13) .
C118 C119 H11G 120.0 .
C120 C119 H11G 120.0 .
C121 C120 C119 120.00(13) .
C121 C120 H12D 120.0 .
C119 C120 H12D 120.0 .
C120 C121 C122 120.03(13) .
C120 C121 H12E 120.0 .
C122 C121 H12E 120.0 .
C123 C122 C121 119.96(13) .
C123 C122 H12F 120.0 .
C121 C122 H12F 120.0 .
C118 C123 C122 120.00(13) .
C118 C123 H12G 120.0 .
C122 C123 H12G 120.0 .
C113 C112 C117 120.00(13) .
C113 C112 H11H 120.0 .
C117 C112 H11H 120.0 .
C112 C113 C114 120.00(13) .
C112 C113 H11I 120.0 .
C114 C113 H11I 120.0 .
C115 C114 C113 120.00(13) .
C115 C114 H11J 120.0 .
C113 C114 H11J 120.0 .
C114 C115 C116 120.00(13) .
C114 C115 H11K 120.0 .
C116 C115 H11K 120.0 .
C117 C116 C115 120.00(13) .
C117 C116 H11L 120.0 .
C115 C116 H11L 120.0 .
C116 C117 C112 120.00(13) .
C116 C117 H11M 120.0 .
C112 C117 H11M 120.0 .
C129 C124 C125 120.01(13) .
C129 C124 H12H 120.0 .
C125 C124 H12H 120.0 .
C126 C125 C124 120.00(13) .
C126 C125 H12I 120.0 .
C124 C125 H12I 120.0 .
C125 C126 C127 119.99(13) .
C125 C126 H12J 120.0 .
C127 C126 H12J 120.0 .
C128 C127 C126 120.00(13) .
C128 C127 H12K 120.0 .
C126 C127 H12K 120.0 .
C127 C128 C129 120.00(13) .
C127 C128 H12L 120.0 .
C129 C128 H12L 120.0 .
C124 C129 C128 119.99(13) .
C124 C129 H12M 120.0 .
C128 C129 H12M 120.0 .

loop_
_geom_bond_atom_site_label_1
_geom_bond_atom_site_label_2
_geom_bond_distance
_geom_bond_site_symmetry_2
Si1 C91 1.870(2) .
Si1 C1 1.886(2) .
Si1 Si2 2.1914(9) .
Si2 C31 1.902(2) .
Si2 C16 1.907(2) .
Si3 C93 1.869(2) .
Si3 C46 1.888(2) .
Si3 Si4 2.1861(9) .
Si4 C76 1.899(2) .
Si4 C61 1.901(2) .
C1 C2 1.413(3) .
C1 C6 1.415(3) .
C2 C3 1.398(3) .
C2 C7 1.516(3) .
C3 C4 1.378(4) .
C3 H3A 0.9500 .
C4 C5 1.393(4) .
C4 C10 1.521(3) .
C5 C6 1.382(3) .
C5 H5A 0.9500 .
C6 C13 1.523(3) .
C7 C9 1.526(4) .
C7 C8 1.533(4) .
C7 H7A 1.0000 .
C8 H8A 0.9800 .
C8 H8B 0.9800 .
C8 H8C 0.9800 .
C9 H9A 0.9800 .
C9 H9B 0.9800 .
C9 H9C 0.9800 .
C10 C12 1.499(5) .
C10 C11 1.505(5) .
C10 H10A 1.0000 .
C11 H11A 0.9800 .
C11 H11B 0.9800 .
C11 H11C 0.9800 .
C12 H12A 0.9800 .
C12 H12B 0.9800 .
C12 H12C 0.9800 .
C13 C14 1.519(4) .
C13 C15 1.526(4) .
C13 H13A 1.0000 .
C14 H14A 0.9800 .
C14 H14B 0.9800 .
C14 H14C 0.9800 .
C15 H15A 0.9800 .
C15 H15B 0.9800 .
C15 H15C 0.9800 .
C16 C21 1.409(3) .
C16 C17 1.414(3) .
C17 C18 1.388(3) .
C17 C22 1.519(3) .
C18 C19 1.376(4) .
C18 H18A 0.9500 .
C19 C20 1.386(4) .
C19 C25 1.543(8) .
C19 C25A 1.59(2) .
C20 C21 1.391(3) .
C20 H20A 0.9500 .
C21 C28 1.512(3) .
C22 C24 1.518(4) .
C22 C23 1.524(4) .
C22 H22A 1.0000 .
C23 H23A 0.9800 .
C23 H23B 0.9800 .
C23 H23C 0.9800 .
C24 H24A 0.9800 .
C24 H24B 0.9800 .
C24 H24C 0.9800 .
C25 C27 1.500(12) .
C25 C26 1.524(10) .
C25 H25A 1.0000 .
C25A C26A 1.25(3) .
C25A C27A 1.45(3) .
C25A H25B 1.0000 .
C26 H26A 0.9800 .
C26 H26B 0.9800 .
C26 H26C 0.9800 .
C26A H26D 0.9800 .
C26A H26E 0.9800 .
C26A H26F 0.9800 .
C27 H27A 0.9800 .
C27 H27B 0.9800 .
C27 H27C 0.9800 .
C27A H27D 0.9800 .
C27A H27E 0.9800 .
C27A H27F 0.9800 .
C28 C30 1.524(4) .
C28 C29 1.526(4) .
C28 H28A 1.0000 .
C29 H29A 0.9800 .
C29 H29B 0.9800 .
C29 H29C 0.9800 .
C30 H30A 0.9800 .
C30 H30B 0.9800 .
C30 H30C 0.9800 .
C31 C32 1.409(3) .
C31 C36 1.413(3) .
C32 C33 1.398(3) .
C32 C37 1.519(4) .
C33 C34 1.382(4) .
C33 H33A 0.9500 .
C34 C35 1.374(4) .
C34 C40 1.520(11) .
C34 C40A 1.600(18) .
C35 C36 1.392(3) .
C35 H35A 0.9500 .
C36 C43 1.524(3) .
C37 C38 1.515(4) .
C37 C39 1.522(4) .
C37 H37A 1.0000 .
C38 H38A 0.9800 .
C38 H38B 0.9800 .
C38 H38C 0.9800 .
C39 H39A 0.9800 .
C39 H39B 0.9800 .
C39 H39C 0.9800 .
C40 C41 1.51(2) .
C40 C42 1.564(15) .
C40 H40A 1.0000 .
C40A C42A 1.38(3) .
C40A C41A 1.53(4) .
C40A H40B 1.0000 .
C41 H41A 0.9800 .
C41 H41B 0.9800 .
C41 H41C 0.9800 .
C41A H41D 0.9800 .
C41A H41E 0.9800 .
C41A H41F 0.9800 .
C42 H42A 0.9800 .
C42 H42B 0.9800 .
C42 H42C 0.9800 .
C42A H42D 0.9800 .
C42A H42E 0.9800 .
C42A H42F 0.9800 .
C43 C44 1.522(4) .
C43 C45 1.528(4) .
C43 H43A 1.0000 .
C44 H44A 0.9800 .
C44 H44B 0.9800 .
C44 H44C 0.9800 .
C45 H45A 0.9800 .
C45 H45B 0.9800 .
C45 H45C 0.9800 .
C46 C51 1.406(3) .
C46 C47 1.412(3) .
C47 C48 1.390(3) .
C47 C52 1.521(3) .
C48 C49 1.382(3) .
C48 H48A 0.9500 .
C49 C50 1.377(4) .
C49 C55 1.526(3) .
C50 C51 1.406(3) .
C50 H50A 0.9500 .
C51 C58 1.514(4) .
C52 C54 1.522(4) .
C52 C53 1.526(4) .
C52 H52A 1.0000 .
C53 H53A 0.9800 .
C53 H53B 0.9800 .
C53 H53C 0.9800 .
C54 H54A 0.9800 .
C54 H54B 0.9800 .
C54 H54C 0.9800 .
C55 C57 1.518(5) .
C55 C56 1.533(5) .
C55 H55A 1.0000 .
C56 H56A 0.9800 .
C56 H56B 0.9800 .
C56 H56C 0.9800 .
C57 H57A 0.9800 .
C57 H57B 0.9800 .
C57 H57C 0.9800 .
C58 C59 1.520(4) .
C58 C60 1.530(4) .
C58 H58A 1.0000 .
C59 H59A 0.9800 .
C59 H59B 0.9800 .
C59 H59C 0.9800 .
C60 H60A 0.9800 .
C60 H60B 0.9800 .
C60 H60C 0.9800 .
C61 C62 1.417(3) .
C61 C66 1.417(3) .
C62 C63 1.389(3) .
C62 C67 1.517(4) .
C63 C64 1.381(4) .
C63 H63A 0.9500 .
C64 C65 1.383(4) .
C64 C70 1.53(2) .
C64 C70A 1.559(12) .
C65 C66 1.391(3) .
C65 H65A 0.9500 .
C66 C73 1.506(4) .
C67 C68 1.524(4) .
C67 C69 1.528(4) .
C67 H67A 1.0000 .
C68 H68A 0.9800 .
C68 H68B 0.9800 .
C68 H68C 0.9800 .
C69 H69A 0.9800 .
C69 H69B 0.9800 .
C69 H69C 0.9800 .
C70 C71 1.47(4) .
C70 C72 1.69(3) .
C70 H70A 1.0000 .
C70A C72A 1.429(17) .
C70A C71A 1.486(17) .
C70A H70B 1.0000 .
C71 H71A 0.9800 .
C71 H71B 0.9800 .
C71 H71C 0.9800 .
C71A H71D 0.9800 .
C71A H71E 0.9800 .
C71A H71F 0.9800 .
C72 H72A 0.9800 .
C72 H72B 0.9800 .
C72 H72C 0.9800 .
C72A H72D 0.9800 .
C72A H72E 0.9800 .
C72A H72F 0.9800 .
C73 C75 1.520(4) .
C73 C74 1.529(4) .
C73 H73A 1.0000 .
C74 H74A 0.9800 .
C74 H74B 0.9800 .
C74 H74C 0.9800 .
C75 H75A 0.9800 .
C75 H75B 0.9800 .
C75 H75C 0.9800 .
C76 C77 1.414(3) .
C76 C81 1.415(3) .
C77 C78 1.387(3) .
C77 C82 1.524(3) .
C78 C79 1.380(4) .
C78 H78A 0.9500 .
C79 C80 1.385(4) .
C79 C85 1.522(3) .
C80 C81 1.386(3) .
C80 H80A 0.9500 .
C81 C88 1.521(3) .
C82 C84 1.521(4) .
C82 C83 1.526(4) .
C82 H82A 1.0000 .
C83 H83A 0.9800 .
C83 H83B 0.9800 .
C83 H83C 0.9800 .
C84 H84A 0.9800 .
C84 H84B 0.9800 .
C84 H84C 0.9800 .
C85 C86 1.505(5) .
C85 C87 1.523(5) .
C85 H85A 1.0000 .
C86 H86A 0.9800 .
C86 H86B 0.9800 .
C86 H86C 0.9800 .
C87 H87A 0.9800 .
C87 H87B 0.9800 .
C87 H87C 0.9800 .
C88 C89 1.515(4) .
C88 C90 1.518(4) .
C88 H88A 1.0000 .
C89 H89A 0.9800 .
C89 H89B 0.9800 .
C89 H89C 0.9800 .
C90 H90A 0.9800 .
C90 H90B 0.9800 .
C90 H90C 0.9800 .
C91 C96 1.401(3) .
C91 C92 1.404(3) .
C92 C93 1.399(3) .
C92 H92A 0.9500 .
C93 C94 1.407(3) .
C94 C95 1.382(3) .
C94 H94A 0.9500 .
C95 C96 1.382(3) .
C95 H95A 0.9500 .
C96 H96A 0.9500 .
C97 C99 1.370(5) 2_756
C97 C98 1.372(4) .
C97 H97A 0.9500 .
C98 C99 1.382(4) .
C98 H98A 0.9500 .
C99 C97 1.370(5) 2_756
C99 H99A 0.9500 .
C100 C105 1.367(5) .
C100 C101 1.371(6) .
C100 H10B 0.9500 .
C101 C102 1.346(5) .
C101 H10C 0.9500 .
C102 C103 1.351(5) .
C102 H10D 0.9500 .
C103 C104 1.359(5) .
C103 H10E 0.9500 .
C104 C105 1.372(5) .
C104 H10F 0.9500 .
C105 H10G 0.9500 .
C106 C111 1.3999(10) .
C106 C107 1.4000(10) .
C106 H10H 0.9500 .
C107 C108 1.3998(10) .
C107 H10I 0.9500 .
C108 C109 1.3999(10) .
C108 H10J 0.9500 .
C109 C110 1.3999(10) .
C109 H10K 0.9500 .
C110 C111 1.3999(10) .
C110 H11D 0.9500 .
C111 H11E 0.9500 .
C118 C119 1.3999(10) .
C118 C123 1.3999(10) .
C118 H11F 0.9500 .
C119 C120 1.4000(10) .
C119 H11G 0.9500 .
C120 C121 1.3999(10) .
C120 H12D 0.9500 .
C121 C122 1.4000(10) .
C121 H12E 0.9500 .
C122 C123 1.4000(10) .
C122 H12F 0.9500 .
C123 H12G 0.9500 .
C112 C113 1.3999(10) .
C112 C117 1.3999(10) .
C112 H11H 0.9500 .
C113 C114 1.3999(10) .
C113 H11I 0.9500 .
C114 C115 1.3999(10) .
C114 H11J 0.9500 .
C115 C116 1.3999(10) .
C115 H11K 0.9500 .
C116 C117 1.3999(10) .
C116 H11L 0.9500 .
C117 H11M 0.9500 .
C124 C129 1.3999(10) .
C124 C125 1.3999(10) .
C124 H12H 0.9500 .
C125 C126 1.3998(10) .
C125 H12I 0.9500 .
C126 C127 1.4000(10) .
C126 H12J 0.9500 .
C127 C128 1.3999(10) .
C127 H12K 0.9500 .
C128 C129 1.3999(10) .
C128 H12L 0.9500 .
C129 H12M 0.9500 .

loop_
_geom_torsion_atom_site_label_1
_geom_torsion_atom_site_label_2
_geom_torsion_atom_site_label_3
_geom_torsion_atom_site_label_4
_geom_torsion
_geom_torsion_site_symmetry_1
_geom_torsion_site_symmetry_4
C91 Si1 Si2 C31 30.06(11) . .
C1 Si1 Si2 C31 -176.33(12) . .
C91 Si1 Si2 C16 176.39(12) . .
C1 Si1 Si2 C16 -30.00(14) . .
C93 Si3 Si4 C76 29.84(12) . .
C46 Si3 Si4 C76 -176.37(12) . .
C93 Si3 Si4 C61 175.30(12) . .
C46 Si3 Si4 C61 -30.90(14) . .
C91 Si1 C1 C2 94.3(2) . .
Si2 Si1 C1 C2 -60.2(2) . .
C91 Si1 C1 C6 -88.42(19) . .
Si2 Si1 C1 C6 117.07(17) . .
C6 C1 C2 C3 -3.0(3) . .
Si1 C1 C2 C3 174.25(17) . .
C6 C1 C2 C7 178.3(2) . .
Si1 C1 C2 C7 -4.5(3) . .
C1 C2 C3 C4 0.9(4) . .
C7 C2 C3 C4 179.7(2) . .
C2 C3 C4 C5 1.7(4) . .
C2 C3 C4 C10 -177.3(2) . .
C3 C4 C5 C6 -2.1(4) . .
C10 C4 C5 C6 176.8(2) . .
C4 C5 C6 C1 0.0(4) . .
C4 C5 C6 C13 176.7(2) . .
C2 C1 C6 C5 2.6(3) . .
Si1 C1 C6 C5 -174.79(18) . .
C2 C1 C6 C13 -174.0(2) . .
Si1 C1 C6 C13 8.6(3) . .
C3 C2 C7 C9 -79.9(3) . .
C1 C2 C7 C9 98.8(3) . .
C3 C2 C7 C8 45.5(3) . .
C1 C2 C7 C8 -135.8(2) . .
C3 C4 C10 C12 110.2(3) . .
C5 C4 C10 C12 -68.8(4) . .
C3 C4 C10 C11 -124.9(3) . .
C5 C4 C10 C11 56.2(4) . .
C5 C6 C13 C14 -90.1(3) . .
C1 C6 C13 C14 86.6(3) . .
C5 C6 C13 C15 33.6(3) . .
C1 C6 C13 C15 -149.8(2) . .
C31 Si2 C16 C21 130.57(19) . .
Si1 Si2 C16 C21 -14.3(2) . .
C31 Si2 C16 C17 -48.5(2) . .
Si1 Si2 C16 C17 166.69(14) . .
C21 C16 C17 C18 -1.3(3) . .
Si2 C16 C17 C18 177.85(19) . .
C21 C16 C17 C22 177.0(2) . .
Si2 C16 C17 C22 -3.9(3) . .
C16 C17 C18 C19 1.0(4) . .
C22 C17 C18 C19 -177.3(3) . .
C17 C18 C19 C20 -0.8(4) . .
C17 C18 C19 C25 174.2(4) . .
C17 C18 C19 C25A -159.2(17) . .
C18 C19 C20 C21 0.9(4) . .
C25 C19 C20 C21 -173.9(5) . .
C25A C19 C20 C21 162.5(14) . .
C19 C20 C21 C16 -1.2(4) . .
C19 C20 C21 C28 179.6(3) . .
C17 C16 C21 C20 1.4(3) . .
Si2 C16 C21 C20 -177.68(19) . .
C17 C16 C21 C28 -179.6(2) . .
Si2 C16 C21 C28 1.4(3) . .
C18 C17 C22 C24 -66.0(3) . .
C16 C17 C22 C24 115.7(3) . .
C18 C17 C22 C23 59.4(3) . .
C16 C17 C22 C23 -118.8(3) . .
C18 C19 C25 C27 107.0(10) . .
C20 C19 C25 C27 -78.3(8) . .
C25A C19 C25 C27 -10(3) . .
C18 C19 C25 C26 -131.0(6) . .
C20 C19 C25 C26 43.7(8) . .
C25A C19 C25 C26 112(3) . .
C18 C19 C25A C26A -129(3) . .
C20 C19 C25A C26A 72(3) . .
C25 C19 C25A C26A -51(3) . .
C18 C19 C25A C27A 28(4) . .
C20 C19 C25A C27A -131(2) . .
C25 C19 C25A C27A 106(4) . .
C20 C21 C28 C30 66.7(3) . .
C16 C21 C28 C30 -112.4(3) . .
C20 C21 C28 C29 -57.8(3) . .
C16 C21 C28 C29 123.1(3) . .
C16 Si2 C31 C32 -65.3(2) . .
Si1 Si2 C31 C32 86.34(17) . .
C16 Si2 C31 C36 119.97(18) . .
Si1 Si2 C31 C36 -88.36(18) . .
C36 C31 C32 C33 1.3(3) . .
Si2 C31 C32 C33 -173.49(18) . .
C36 C31 C32 C37 180.0(2) . .
Si2 C31 C32 C37 5.2(3) . .
C31 C32 C33 C34 0.0(4) . .
C37 C32 C33 C34 -178.7(2) . .
C32 C33 C34 C35 -1.2(4) . .
C32 C33 C34 C40 175.6(6) . .
C32 C33 C34 C40A 177.6(9) . .
C33 C34 C35 C36 1.0(4) . .
C40 C34 C35 C36 -176.2(5) . .
C40A C34 C35 C36 -177.4(12) . .
C34 C35 C36 C31 0.3(4) . .
C34 C35 C36 C43 -179.1(2) . .
C32 C31 C36 C35 -1.5(3) . .
Si2 C31 C36 C35 173.15(18) . .
C32 C31 C36 C43 177.9(2) . .
Si2 C31 C36 C43 -7.4(3) . .
C33 C32 C37 C38 63.1(3) . .
C31 C32 C37 C38 -115.5(3) . .
C33 C32 C37 C39 -62.8(3) . .
C31 C32 C37 C39 118.6(3) . .
C35 C34 C40 C41 115.3(16) . .
C33 C34 C40 C41 -61.6(18) . .
C40A C34 C40 C41 -67(4) . .
C35 C34 C40 C42 -131.5(12) . .
C33 C34 C40 C42 51.6(14) . .
C40A C34 C40 C42 46(3) . .
C35 C34 C40A C42A -58(3) . .
C33 C34 C40A C42A 123(3) . .
C40 C34 C40A C42A -61(4) . .
C35 C34 C40A C41A 73(2) . .
C33 C34 C40A C41A -106.0(16) . .
C40 C34 C40A C41A 70(3) . .
C35 C36 C43 C44 -68.8(3) . .
C31 C36 C43 C44 111.7(3) . .
C35 C36 C43 C45 55.4(3) . .
C31 C36 C43 C45 -124.0(2) . .
C93 Si3 C46 C51 98.7(2) . .
Si4 Si3 C46 C51 -55.7(2) . .
C93 Si3 C46 C47 -85.68(19) . .
Si4 Si3 C46 C47 119.94(16) . .
C51 C46 C47 C48 2.5(3) . .
Si3 C46 C47 C48 -173.30(18) . .
C51 C46 C47 C52 -174.8(2) . .
Si3 C46 C47 C52 9.4(3) . .
C46 C47 C48 C49 0.1(4) . .
C52 C47 C48 C49 177.5(2) . .
C47 C48 C49 C50 -2.1(4) . .
C47 C48 C49 C55 176.7(2) . .
C48 C49 C50 C51 1.6(4) . .
C55 C49 C50 C51 -177.2(2) . .
C49 C50 C51 C46 0.9(4) . .
C49 C50 C51 C58 -179.4(2) . .
C47 C46 C51 C50 -3.0(3) . .
Si3 C46 C51 C50 172.65(18) . .
C47 C46 C51 C58 177.4(2) . .
Si3 C46 C51 C58 -7.0(3) . .
C48 C47 C52 C54 -87.9(3) . .
C46 C47 C52 C54 89.5(3) . .
C48 C47 C52 C53 35.8(3) . .
C46 C47 C52 C53 -146.9(2) . .
C50 C49 C55 C57 -124.3(3) . .
C48 C49 C55 C57 57.0(4) . .
C50 C49 C55 C56 114.4(3) . .
C48 C49 C55 C56 -64.3(4) . .
C50 C51 C58 C59 -75.9(3) . .
C46 C51 C58 C59 103.8(3) . .
C50 C51 C58 C60 49.4(3) . .
C46 C51 C58 C60 -130.9(3) . .
C76 Si4 C61 C62 -47.6(2) . .
Si3 Si4 C61 C62 167.45(14) . .
C76 Si4 C61 C66 128.5(2) . .
Si3 Si4 C61 C66 -16.5(2) . .
C66 C61 C62 C63 -3.8(4) . .
Si4 C61 C62 C63 172.5(2) . .
C66 C61 C62 C67 173.7(2) . .
Si4 C61 C62 C67 -10.0(3) . .
C61 C62 C63 C64 1.5(4) . .
C67 C62 C63 C64 -176.1(3) . .
C62 C63 C64 C65 1.6(5) . .
C62 C63 C64 C70 173.3(14) . .
C62 C63 C64 C70A -177.5(6) . .
C63 C64 C65 C66 -2.3(5) . .
C70 C64 C65 C66 -176.0(11) . .
C70A C64 C65 C66 176.6(7) . .
C64 C65 C66 C61 0.0(4) . .
C64 C65 C66 C73 -179.4(3) . .
C62 C61 C66 C65 3.1(3) . .
Si4 C61 C66 C65 -172.97(19) . .
C62 C61 C66 C73 -177.6(2) . .
Si4 C61 C66 C73 6.3(3) . .
C63 C62 C67 C68 61.8(3) . .
C61 C62 C67 C68 -115.7(3) . .
C63 C62 C67 C69 -63.7(3) . .
C61 C62 C67 C69 118.8(3) . .
C63 C64 C70 C71 -42(3) . .
C65 C64 C70 C71 130(2) . .
C70A C64 C70 C71 -67(4) . .
C63 C64 C70 C72 61(2) . .
C65 C64 C70 C72 -126.5(12) . .
C70A C64 C70 C72 37(3) . .
C63 C64 C70A C72A 131.4(10) . .
C65 C64 C70A C72A -47.6(13) . .
C70 C64 C70A C72A -68(4) . .
C63 C64 C70A C71A -97.1(9) . .
C65 C64 C70A C71A 84.0(11) . .
C70 C64 C70A C71A 64(4) . .
C65 C66 C73 C75 63.8(3) . .
C61 C66 C73 C75 -115.5(3) . .
C65 C66 C73 C74 -60.9(3) . .
C61 C66 C73 C74 119.8(3) . .
C61 Si4 C76 C77 118.04(19) . .
Si3 Si4 C76 C77 -90.61(19) . .
C61 Si4 C76 C81 -62.7(2) . .
Si3 Si4 C76 C81 88.66(17) . .
C81 C76 C77 C78 -0.9(3) . .
Si4 C76 C77 C78 178.41(18) . .
C81 C76 C77 C82 178.5(2) . .
Si4 C76 C77 C82 -2.2(3) . .
C76 C77 C78 C79 0.6(4) . .
C82 C77 C78 C79 -178.8(3) . .
C77 C78 C79 C80 0.0(4) . .
C77 C78 C79 C85 179.7(3) . .
C78 C79 C80 C81 -0.3(4) . .
C85 C79 C80 C81 180.0(3) . .
C79 C80 C81 C76 0.0(4) . .
C79 C80 C81 C88 179.6(3) . .
C77 C76 C81 C80 0.5(3) . .
Si4 C76 C81 C80 -178.77(19) . .
C77 C76 C81 C88 -179.0(2) . .
Si4 C76 C81 C88 1.7(3) . .
C78 C77 C82 C84 -68.7(3) . .
C76 C77 C82 C84 112.0(3) . .
C78 C77 C82 C83 55.1(3) . .
C76 C77 C82 C83 -124.3(2) . .
C78 C79 C85 C86 -121.4(4) . .
C80 C79 C85 C86 58.3(4) . .
C78 C79 C85 C87 114.6(3) . .
C80 C79 C85 C87 -65.6(4) . .
C80 C81 C88 C89 -63.4(3) . .
C76 C81 C88 C89 116.2(3) . .
C80 C81 C88 C90 62.8(3) . .
C76 C81 C88 C90 -117.6(3) . .
C1 Si1 C91 C96 158.74(19) . .
Si2 Si1 C91 C96 -44.0(2) . .
C1 Si1 C91 C92 -21.8(2) . .
Si2 Si1 C91 C92 135.50(16) . .
C96 C91 C92 C93 1.1(3) . .
Si1 C91 C92 C93 -178.38(17) . .
C91 C92 C93 C94 2.0(3) . .
C91 C92 C93 Si3 -178.14(17) . .
C46 Si3 C93 C92 -24.7(2) . .
Si4 Si3 C93 C92 132.56(16) . .
C46 Si3 C93 C94 155.10(19) . .
Si4 Si3 C93 C94 -47.6(2) . .
C92 C93 C94 C95 -3.4(3) . .
Si3 C93 C94 C95 176.80(18) . .
C93 C94 C95 C96 1.6(4) . .
C94 C95 C96 C91 1.7(4) . .
C92 C91 C96 C95 -3.0(3) . .
Si1 C91 C96 C95 176.45(18) . .
C99 C97 C98 C99 -0.5(6) 2_756 .
C97 C98 C99 C97 0.5(6) . 2_756
C105 C100 C101 C102 0.3(7) . .
C100 C101 C102 C103 0.3(6) . .
C101 C102 C103 C104 -1.0(6) . .
C102 C103 C104 C105 1.0(6) . .
C101 C100 C105 C104 -0.2(6) . .
C103 C104 C105 C100 -0.4(6) . .
C111 C106 C107 C108 -0.03(14) . .
C106 C107 C108 C109 0.00(14) . .
C107 C108 C109 C110 0.0(3) . .
C108 C109 C110 C111 0.1(4) . .
C109 C110 C111 C106 -0.1(4) . .
C107 C106 C111 C110 0.1(3) . .
C123 C118 C119 C120 -0.04(14) . .
C118 C119 C120 C121 0.03(14) . .
C119 C120 C121 C122 -0.1(3) . .
C120 C121 C122 C123 0.2(4) . .
C119 C118 C123 C122 0.1(3) . .
C121 C122 C123 C118 -0.2(4) . .
C117 C112 C113 C114 0.00(14) . .
C112 C113 C114 C115 0.05(14) . .
C113 C114 C115 C116 -0.1(3) . .
C114 C115 C116 C117 0.2(4) . .
C115 C116 C117 C112 -0.1(4) . .
C113 C112 C117 C116 0.0(3) . .
C129 C124 C125 C126 -0.02(14) . .
C124 C125 C126 C127 0.05(14) . .
C125 C126 C127 C128 -0.1(3) . .
C126 C127 C128 C129 0.2(4) . .
C125 C124 C129 C128 0.1(3) . .
C127 C128 C129 C124 -0.2(4) . .
